data_7051738
loop_
_publ_author_name
'Shahid, Muhammad'
'Mazhar, Muhammad'
'Hamid, Mazhar'
'Zeller, Matthias'
'O'Brien, Paul'
'Malik, Mohammad A.'
'Raftery, James'
'Hunter, Allen D.'

_publ_section_title
;
 Isostructural cage complexes of copper with cadmium or zinc for single
 source deposition of composite materials
;
_journal_issue 11
_journal_name_full 'New Journal of Chemistry'
_journal_page_first 2241
_journal_paper_doi 10.1039/b9nj00217k
_journal_volume 33
_journal_year 2009
_chemical_formula_sum 'C28 H64 Cu4 N4 O20 Zn2'
_chemical_formula_weight 1161.73
_chemical_name_systematic
;
?
;
_space_group_IT_number 2
_symmetry_cell_setting triclinic
_symmetry_space_group_name_Hall '-P 1'
_symmetry_space_group_name_H-M 'P -1'
_atom_sites_solution_hydrogens geom
_atom_sites_solution_primary direct
_atom_sites_solution_secondary difmap
_audit_creation_method SHELXL-97
_cell_angle_alpha 83.401(2)
_cell_angle_beta 84.511(2)
_cell_angle_gamma 79.691(2)
_cell_formula_units_Z 2
_cell_length_a 12.2838(12)
_cell_length_b 13.3453(13)
_cell_length_c 13.6289(13)
_cell_measurement_reflns_used 3301
_cell_measurement_temperature 100(2)
_cell_measurement_theta_max 26.8905
_cell_measurement_theta_min 2.1735
_cell_volume 2177.1(4)
_computing_cell_refinement 'Bruker SMART'
_computing_data_collection 'Bruker SMART'
_computing_data_reduction 'Bruker SAINT'
_computing_molecular_graphics 'Bruker SHELXTL'
_computing_publication_material 'Bruker SHELXTL'
_computing_structure_refinement 'SHELXL-97 (Sheldrick, 1997)'
_computing_structure_solution 'SIR2004 (Burla et al, 2005)'
_diffrn_ambient_temperature 100(2)
_diffrn_measured_fraction_theta_full 0.993
_diffrn_measured_fraction_theta_max 0.919
_diffrn_measurement_device_type 'CCD area detector'
_diffrn_measurement_method 'phi and omega scans'
_diffrn_radiation_monochromator graphite
_diffrn_radiation_source 'fine-focus sealed tube'
_diffrn_radiation_type MoK\a
_diffrn_radiation_wavelength 0.71073
_diffrn_reflns_av_R_equivalents 0.0691
_diffrn_reflns_av_sigmaI/netI 0.1189
_diffrn_reflns_limit_h_max 16
_diffrn_reflns_limit_h_min -16
_diffrn_reflns_limit_k_max 17
_diffrn_reflns_limit_k_min -17
_diffrn_reflns_limit_l_max 17
_diffrn_reflns_limit_l_min -17
_diffrn_reflns_number 19171
_diffrn_reflns_theta_full 25.00
_diffrn_reflns_theta_max 28.30
_diffrn_reflns_theta_min 1.51
_exptl_absorpt_coefficient_mu 3.080
_exptl_absorpt_correction_T_max 0.7482
_exptl_absorpt_correction_T_min 0.5779
_exptl_absorpt_process_details SADABS
_exptl_crystal_colour blue
_exptl_crystal_density_diffrn 1.772
_exptl_crystal_density_method 'not measured'
_exptl_crystal_description plate
_exptl_crystal_F_000 1192
_exptl_crystal_size_max 0.20
_exptl_crystal_size_mid 0.15
_exptl_crystal_size_min 0.10
_refine_diff_density_max 0.600
_refine_diff_density_min -0.760
_refine_diff_density_rms 0.112
_refine_ls_extinction_method none
_refine_ls_goodness_of_fit_ref 0.803
_refine_ls_hydrogen_treatment mixed
_refine_ls_matrix_type full
_refine_ls_number_parameters 621
_refine_ls_number_reflns 9954
_refine_ls_number_restraints 64
_refine_ls_restrained_S_all 0.806
_refine_ls_R_factor_all 0.0706
_refine_ls_R_factor_gt 0.0391
_refine_ls_shift/su_max 0.001
_refine_ls_shift/su_mean 0.000
_refine_ls_structure_factor_coef Fsqd
_refine_ls_weighting_details 'calc w=1/[\s^2^(Fo^2^)+(0.0025P)^2^+0.0000P] where P=(Fo^2^+2Fc^2^)/3'
_refine_ls_weighting_scheme calc
_refine_ls_wR_factor_gt 0.0724
_refine_ls_wR_factor_ref 0.0797
_reflns_number_gt 6438
_reflns_number_total 9954
_reflns_threshold_expression >2sigma(I)
_cod_data_source_file b9nj00217k.txt
_cod_data_source_block s2662m
_cod_depositor_comments
;
The following automatic conversions were performed:
'_symmetry_cell_setting' value 'Triclinic' changed to 'triclinic'
according to '/home/saulius/struct/CIF-dictionaries/cif_core.dic'
dictionary named 'cif_core.dic' version 2.4.1 from 2010-06-29.

Automatic conversion script
Id: cif_fix_enum 1527 2010-12-29 10:47:43Z saulius 
;
_cod_original_sg_symbol_H-M P-1
_cod_database_code 7051738

loop_
_symmetry_equiv_pos_as_xyz
'x, y, z'
'-x, -y, -z'

loop_
_atom_site_label
_atom_site_type_symbol
_atom_site_fract_x
_atom_site_fract_y
_atom_site_fract_z
_atom_site_U_iso_or_equiv
_atom_site_adp_type
_atom_site_occupancy
_atom_site_symmetry_multiplicity
_atom_site_calc_flag
_atom_site_refinement_flags
_atom_site_disorder_assembly
_atom_site_disorder_group
C1 C 0.2182(4) 0.5624(4) 0.1044(3) 0.0168(10) Uani 1 1 d . C .
H1A H 0.137(4) 0.554(3) 0.116(3) 0.020 Uiso 1 1 d . . .
H1B H 0.245(4) 0.572(3) 0.052(3) 0.020 Uiso 1 1 d . . .
C2 C 0.2821(4) 0.4712(3) 0.1622(3) 0.0190(10) Uani 1 1 d . C .
H2A H 0.2615 0.4075 0.1446 0.023 Uiso 1 1 calc R . .
H2B H 0.3627 0.4685 0.1451 0.023 Uiso 1 1 calc R . .
C3 C 0.1435(4) 0.4592(4) 0.3003(3) 0.0270(12) Uani 1 1 d . C .
H3A H 0.1280 0.4646 0.3715 0.040 Uiso 1 1 calc R . .
H3B H 0.1376 0.3902 0.2858 0.040 Uiso 1 1 calc R . .
H3C H 0.0898 0.5096 0.2639 0.040 Uiso 1 1 calc R . .
C4 C 0.3376(4) 0.4036(3) 0.3232(3) 0.0257(12) Uani 1 1 d . C .
H4A H 0.3343 0.3351 0.3057 0.039 Uiso 1 1 calc R . .
H4B H 0.3200 0.4060 0.3946 0.039 Uiso 1 1 calc R . .
H4C H 0.4123 0.4192 0.3051 0.039 Uiso 1 1 calc R . .
C5 C -0.0335(6) 0.6970(7) 0.3630(5) 0.0173(19) Uani 0.677(7) 1 d PD A 1
H5A H -0.0572 0.6355 0.3435 0.021 Uiso 0.677(7) 1 calc PR A 1
H5B H -0.0898 0.7576 0.3449 0.021 Uiso 0.677(7) 1 calc PR A 1
C6 C -0.0198(6) 0.6857(5) 0.4727(5) 0.0205(15) Uani 0.677(7) 1 d PD A 1
H6A H 0.0326 0.6223 0.4909 0.025 Uiso 0.677(7) 1 calc PR A 1
H6B H -0.0922 0.6813 0.5103 0.025 Uiso 0.677(7) 1 calc PR A 1
C7 C 0.0791(8) 0.7448(6) 0.5919(6) 0.023(2) Uani 0.677(7) 1 d PD A 1
H7A H 0.0237 0.7282 0.6451 0.034 Uiso 0.677(7) 1 calc PR A 1
H7B H 0.1138 0.8004 0.6094 0.034 Uiso 0.677(7) 1 calc PR A 1
H7C H 0.1360 0.6842 0.5832 0.034 Uiso 0.677(7) 1 calc PR A 1
C8 C -0.0618(8) 0.8655(7) 0.5133(9) 0.034(3) Uani 0.677(7) 1 d PD A 1
H8A H -0.1124 0.8484 0.5704 0.051 Uiso 0.677(7) 1 calc PR A 1
H8B H -0.1034 0.8840 0.4542 0.051 Uiso 0.677(7) 1 calc PR A 1
H8C H -0.0278 0.9234 0.5258 0.051 Uiso 0.677(7) 1 calc PR A 1
C5B C -0.0063(13) 0.6636(12) 0.3828(12) 0.0173(19) Uani 0.323(7) 1 d PD A 2
H5B1 H 0.0318 0.6056 0.4257 0.021 Uiso 0.323(7) 1 calc PR A 2
H5B2 H -0.0598 0.6383 0.3459 0.021 Uiso 0.323(7) 1 calc PR A 2
C6B C -0.0648(10) 0.7461(11) 0.4436(10) 0.0205(15) Uani 0.323(7) 1 d PD A 2
H6B1 H -0.1218 0.7203 0.4913 0.025 Uiso 0.323(7) 1 calc PR A 2
H6B2 H -0.1014 0.8050 0.4006 0.025 Uiso 0.323(7) 1 calc PR A 2
C7B C -0.0356(18) 0.8783(14) 0.528(2) 0.023(2) Uani 0.323(7) 1 d PD A 2
H7D H -0.1092 0.8704 0.5595 0.034 Uiso 0.323(7) 1 calc PR A 2
H7E H -0.0435 0.9284 0.4698 0.034 Uiso 0.323(7) 1 calc PR A 2
H7F H 0.0069 0.9023 0.5756 0.034 Uiso 0.323(7) 1 calc PR A 2
C8B C 0.0625(19) 0.7122(15) 0.5821(13) 0.034(3) Uani 0.323(7) 1 d PD A 2
H8D H 0.0066 0.7211 0.6382 0.051 Uiso 0.323(7) 1 calc PR A 2
H8E H 0.1321 0.7295 0.5992 0.051 Uiso 0.323(7) 1 calc PR A 2
H8F H 0.0751 0.6409 0.5668 0.051 Uiso 0.323(7) 1 calc PR A 2
C9 C -0.0451(4) 0.9435(3) 0.2493(3) 0.0166(10) Uani 1 1 d . A .
C10 C -0.1427(4) 1.0285(3) 0.2624(3) 0.0217(11) Uani 1 1 d . . .
H10A H -0.2086 1.0095 0.2391 0.032 Uiso 1 1 calc R . .
H10B H -0.1264 1.0915 0.2239 0.032 Uiso 1 1 calc R . .
H10C H -0.1566 1.0397 0.3326 0.032 Uiso 1 1 calc R . .
C11 C -0.0499(4) 0.6654(3) 0.0730(3) 0.0187(10) Uani 1 1 d . A .
C12 C -0.1144(4) 0.6235(3) 0.0046(3) 0.0244(11) Uani 1 1 d . . .
H12A H -0.1860 0.6687 -0.0031 0.037 Uiso 1 1 calc R . .
H12B H -0.1270 0.5550 0.0321 0.037 Uiso 1 1 calc R . .
H12C H -0.0726 0.6193 -0.0602 0.037 Uiso 1 1 calc R . .
C13 C 0.3747(4) 0.6404(3) 0.4619(3) 0.0162(10) Uani 1 1 d . A .
C14 C 0.3924(4) 0.6059(4) 0.5690(3) 0.0255(12) Uani 1 1 d . . .
H14A H 0.4342 0.6517 0.5950 0.038 Uiso 1 1 calc R . .
H14B H 0.4342 0.5360 0.5748 0.038 Uiso 1 1 calc R . .
H14C H 0.3203 0.6075 0.6070 0.038 Uiso 1 1 calc R . .
C1A C 0.1522(4) 0.9389(3) 0.0311(3) 0.0208(11) Uani 1 1 d D . .
H1A3 H 0.0720 0.9659 0.0422 0.025 Uiso 0.496(8) 1 calc PR B 2
H1A4 H 0.1653 0.9120 -0.0346 0.025 Uiso 0.496(8) 1 calc PR B 2
H1A1 H 0.2140 0.9419 -0.0208 0.025 Uiso 0.504(8) 1 d PR B 1
H1A2 H 0.0882 0.9236 0.0000 0.025 Uiso 0.504(8) 1 d PR B 1
N1A N 0.2029(11) 1.0509(17) 0.1390(12) 0.0133(14) Uani 0.504(8) 1 d PD A 1
C2A C 0.1201(7) 1.0393(6) 0.0698(6) 0.014(2) Uani 0.504(8) 1 d PD A 1
H2A1 H 0.0453 1.0443 0.1051 0.017 Uiso 0.504(8) 1 calc PR B 1
H2A2 H 0.1177 1.0944 0.0145 0.017 Uiso 0.504(8) 1 calc PR B 1
C3A C 0.3053(8) 1.0750(7) 0.0821(7) 0.021(2) Uani 0.504(8) 1 d PD A 1
H3A1 H 0.3595 1.0823 0.1279 0.032 Uiso 0.504(8) 1 calc PR B 1
H3A2 H 0.2877 1.1391 0.0394 0.032 Uiso 0.504(8) 1 calc PR B 1
H3A3 H 0.3365 1.0195 0.0411 0.032 Uiso 0.504(8) 1 calc PR B 1
C4A C 0.1573(10) 1.1353(9) 0.2018(9) 0.023(3) Uani 0.504(8) 1 d PD A 1
H4A1 H 0.1325 1.1980 0.1593 0.034 Uiso 0.504(8) 1 calc PR B 1
H4A2 H 0.2151 1.1468 0.2420 0.034 Uiso 0.504(8) 1 calc PR B 1
H4A3 H 0.0943 1.1166 0.2453 0.034 Uiso 0.504(8) 1 calc PR B 1
N1B N 0.2237(11) 1.0534(17) 0.1349(12) 0.0133(14) Uani 0.496(8) 1 d PD A 2
C2B C 0.2193(7) 1.0245(6) 0.0334(6) 0.019(2) Uani 0.496(8) 1 d PD A 2
H2B1 H 0.2960 1.0021 0.0051 0.023 Uiso 0.496(8) 1 calc PR B 2
H2B2 H 0.1861 1.0855 -0.0089 0.023 Uiso 0.496(8) 1 calc PR B 2
C3B C 0.1226(10) 1.1246(9) 0.1678(9) 0.018(3) Uani 0.496(8) 1 d PD A 2
H3B1 H 0.1217 1.1918 0.1300 0.028 Uiso 0.496(8) 1 calc PR B 2
H3B2 H 0.1232 1.1315 0.2385 0.028 Uiso 0.496(8) 1 calc PR B 2
H3B3 H 0.0564 1.0974 0.1563 0.028 Uiso 0.496(8) 1 calc PR B 2
C4B C 0.3212(8) 1.1018(8) 0.1425(8) 0.022(3) Uani 0.496(8) 1 d PD A 2
H4B1 H 0.3182 1.1635 0.0956 0.034 Uiso 0.496(8) 1 calc PR B 2
H4B2 H 0.3892 1.0537 0.1269 0.034 Uiso 0.496(8) 1 calc PR B 2
H4B3 H 0.3210 1.1204 0.2100 0.034 Uiso 0.496(8) 1 calc PR B 2
C5A C 0.5189(4) 0.8574(4) 0.1112(3) 0.0209(11) Uani 1 1 d D . .
H5A3 H 0.5182 0.9310 0.1157 0.025 Uiso 0.259(5) 1 calc PR C 2
H5A4 H 0.5308 0.8455 0.0403 0.025 Uiso 0.259(5) 1 calc PR C 2
H5A1 H 0.5074 0.9181 0.0619 0.025 Uiso 0.741(5) 1 d PR C 1
H5A2 H 0.5622 0.7996 0.0772 0.025 Uiso 0.741(5) 1 d PR C 1
C6A C 0.5813(5) 0.8802(5) 0.1920(4) 0.0214(14) Uani 0.741(5) 1 d PD C 1
H6A1 H 0.5447 0.9452 0.2181 0.026 Uiso 0.741(5) 1 calc PR C 1
H6A2 H 0.6580 0.8874 0.1665 0.026 Uiso 0.741(5) 1 calc PR C 1
C7A C 0.6088(6) 0.8323(6) 0.3659(5) 0.0296(18) Uani 0.741(5) 1 d PD C 1
H7A1 H 0.6803 0.8562 0.3548 0.044 Uiso 0.741(5) 1 calc PR C 1
H7A2 H 0.6123 0.7772 0.4202 0.044 Uiso 0.741(5) 1 calc PR C 1
H7A3 H 0.5504 0.8892 0.3832 0.044 Uiso 0.741(5) 1 calc PR C 1
C8A C 0.6685(5) 0.7062(5) 0.2527(5) 0.0253(16) Uani 0.741(5) 1 d PD C 1
H8A1 H 0.6607 0.6490 0.3033 0.038 Uiso 0.741(5) 1 calc PR C 1
H8A2 H 0.7418 0.7253 0.2537 0.038 Uiso 0.741(5) 1 calc PR C 1
H8A3 H 0.6607 0.6857 0.1873 0.038 Uiso 0.741(5) 1 calc PR C 1
C6C C 0.6130(11) 0.7959(13) 0.1649(8) 0.0214(14) Uani 0.259(5) 1 d PD C 2
H6C1 H 0.6288 0.7255 0.1449 0.026 Uiso 0.259(5) 1 calc PR C 2
H6C2 H 0.6805 0.8271 0.1480 0.026 Uiso 0.259(5) 1 calc PR C 2
C7C C 0.6578(14) 0.6999(12) 0.3174(15) 0.0296(18) Uani 0.259(5) 1 d PD C 2
H7C1 H 0.7347 0.7017 0.2913 0.044 Uiso 0.259(5) 1 calc PR C 2
H7C2 H 0.6349 0.6379 0.3001 0.044 Uiso 0.259(5) 1 calc PR C 2
H7C3 H 0.6524 0.6997 0.3896 0.044 Uiso 0.259(5) 1 calc PR C 2
C8C C 0.5929(18) 0.8730(16) 0.3224(16) 0.0253(16) Uani 0.259(5) 1 d P C 2
H8C1 H 0.6707 0.8823 0.3168 0.038 Uiso 0.259(5) 1 calc PR C 2
H8C2 H 0.5681 0.8594 0.3924 0.038 Uiso 0.259(5) 1 calc PR C 2
H8C3 H 0.5471 0.9352 0.2937 0.038 Uiso 0.259(5) 1 calc PR C 2
C9A C 0.5000(4) 0.5845(3) 0.1460(3) 0.0161(10) Uani 1 1 d . A .
C10A C 0.5967(4) 0.4988(3) 0.1329(3) 0.0236(11) Uani 1 1 d . . .
H10D H 0.6180 0.4662 0.1980 0.035 Uiso 1 1 calc R . .
H10E H 0.6596 0.5263 0.0969 0.035 Uiso 1 1 calc R . .
H10F H 0.5753 0.4481 0.0952 0.035 Uiso 1 1 calc R . .
C11A C 0.3778(4) 0.8133(4) -0.1275(3) 0.0196(11) Uani 1 1 d . C .
C12A C 0.3925(4) 0.7958(4) -0.2360(3) 0.0300(13) Uani 1 1 d . . .
H12D H 0.4458 0.7329 -0.2451 0.045 Uiso 1 1 calc R . .
H12E H 0.4202 0.8539 -0.2745 0.045 Uiso 1 1 calc R . .
H12F H 0.3210 0.7892 -0.2586 0.045 Uiso 1 1 calc R . .
C13A C 0.2764(4) 0.9417(3) 0.4187(3) 0.0164(10) Uani 1 1 d . A .
C14A C 0.3399(4) 0.9845(4) 0.4891(3) 0.0252(12) Uani 1 1 d . . .
H14D H 0.3889 1.0279 0.4512 0.038 Uiso 1 1 calc R . .
H14E H 0.3845 0.9280 0.5277 0.038 Uiso 1 1 calc R . .
H14F H 0.2876 1.0253 0.5340 0.038 Uiso 1 1 calc R . .
Cu1 Cu 0.14011(4) 0.79793(4) 0.38441(4) 0.01234(12) Uani 1 1 d . A .
Cu2 Cu 0.26602(4) 0.62904(4) 0.28283(4) 0.01244(12) Uani 1 1 d . A .
Cu1A Cu 0.42474(4) 0.76450(4) 0.28218(4) 0.01321(12) Uani 1 1 d . . .
Cu2A Cu 0.23588(4) 0.91391(4) 0.21832(4) 0.01254(12) Uani 1 1 d . A .
N1 N 0.2568(3) 0.4793(3) 0.2694(3) 0.0177(9) Uani 1 1 d . . .
N2 N 0.0241(3) 0.7778(3) 0.4979(3) 0.0192(9) Uani 1 1 d D . .
N2A N 0.5831(3) 0.7930(3) 0.2731(3) 0.0175(9) Uani 1 1 d D C .
O1 O 0.2640(2) 0.7754(2) 0.28622(19) 0.0110(6) Uani 1 1 d . A .
O2 O 0.2243(2) 0.6555(2) 0.1450(2) 0.0137(7) Uani 1 1 d . . .
O3 O 0.0739(2) 0.7091(2) 0.3144(2) 0.0178(7) Uani 1 1 d D . .
O4 O 0.0387(2) 0.9421(2) 0.2958(2) 0.0154(7) Uani 1 1 d . . .
O5 O -0.0533(2) 0.8799(2) 0.1888(2) 0.0201(7) Uani 1 1 d . . .
O6 O 0.0104(2) 0.7316(2) 0.0373(2) 0.0181(7) Uani 1 1 d . . .
O7 O -0.0573(3) 0.6371(2) 0.1636(2) 0.0262(8) Uani 1 1 d . . .
O8 O 0.3034(2) 0.6033(2) 0.4226(2) 0.0164(7) Uani 1 1 d . . .
O9 O 0.4326(2) 0.7038(2) 0.4193(2) 0.0159(7) Uani 1 1 d . A .
O10 O 0.8070(4) 0.5360(4) 0.4513(3) 0.0575(13) Uani 1 1 d D . .
H10G H 0.825(6) 0.518(5) 0.390(2) 0.086 Uiso 1 1 d D . .
H10H H 0.765(5) 0.494(4) 0.490(4) 0.086 Uiso 1 1 d D . .
O11 O 0.8637(3) 0.3043(3) 0.1452(3) 0.0324(9) Uani 1 1 d D . .
H11A H 0.804(3) 0.308(4) 0.122(4) 0.049 Uiso 1 1 d D . .
H11B H 0.907(4) 0.288(4) 0.097(3) 0.049 Uiso 1 1 d D . .
O12 O 0.1489(3) 0.5281(3) 0.7409(3) 0.0326(9) Uani 1 1 d D . .
H12G H 0.137(5) 0.578(3) 0.772(4) 0.049 Uiso 1 1 d D . .
H12H H 0.136(5) 0.478(3) 0.779(3) 0.049 Uiso 1 1 d D . .
O2A O 0.1853(2) 0.8588(2) 0.10679(19) 0.0121(6) Uani 1 1 d . A .
O3A O 0.4151(2) 0.8328(2) 0.1491(2) 0.0149(7) Uani 1 1 d . A .
O4A O 0.4603(2) 0.6006(2) 0.2316(2) 0.0156(7) Uani 1 1 d . A .
O5A O 0.4648(2) 0.6346(2) 0.0661(2) 0.0189(7) Uani 1 1 d . . .
O6A O 0.3164(2) 0.7556(2) -0.0720(2) 0.0178(7) Uani 1 1 d . . .
O7A O 0.4223(3) 0.8769(3) -0.0966(2) 0.0337(9) Uani 1 1 d . . .
O8A O 0.2951(2) 0.9664(2) 0.3283(2) 0.0168(7) Uani 1 1 d . . .
O9A O 0.2103(2) 0.8838(2) 0.4582(2) 0.0160(7) Uani 1 1 d . . .
Zn1 Zn 0.07392(4) 0.76211(4) 0.16640(4) 0.01464(12) Uani 1 1 d . A .
Zn1A Zn 0.33159(4) 0.75153(4) 0.07279(4) 0.01345(12) Uani 1 1 d . A .

loop_
_atom_site_aniso_label
_atom_site_aniso_U_11
_atom_site_aniso_U_22
_atom_site_aniso_U_33
_atom_site_aniso_U_23
_atom_site_aniso_U_13
_atom_site_aniso_U_12
C1 0.016(3) 0.019(3) 0.015(2) -0.007(2) 0.000(2) -0.001(2)
C2 0.021(3) 0.013(2) 0.024(3) -0.007(2) -0.010(2) -0.001(2)
C3 0.030(3) 0.027(3) 0.029(3) -0.003(2) -0.006(2) -0.017(2)
C4 0.034(3) 0.016(3) 0.028(3) 0.000(2) -0.011(2) -0.006(2)
C5 0.012(4) 0.031(6) 0.013(4) 0.000(3) -0.007(3) -0.014(4)
C6 0.016(4) 0.025(4) 0.021(4) 0.001(3) -0.001(3) -0.010(3)
C7 0.023(4) 0.022(4) 0.021(4) 0.004(3) 0.004(3) -0.002(4)
C8 0.033(6) 0.036(5) 0.025(6) 0.012(4) 0.010(4) -0.002(4)
C5B 0.012(4) 0.031(6) 0.013(4) 0.000(3) -0.007(3) -0.014(4)
C6B 0.016(4) 0.025(4) 0.021(4) 0.001(3) -0.001(3) -0.010(3)
C7B 0.023(4) 0.022(4) 0.021(4) 0.004(3) 0.004(3) -0.002(4)
C8B 0.033(6) 0.036(5) 0.025(6) 0.012(4) 0.010(4) -0.002(4)
C9 0.019(3) 0.017(3) 0.012(2) 0.0026(19) 0.002(2) -0.003(2)
C10 0.018(3) 0.023(3) 0.022(3) 0.000(2) -0.002(2) 0.001(2)
C11 0.019(3) 0.015(2) 0.024(3) -0.006(2) -0.007(2) -0.002(2)
C12 0.029(3) 0.025(3) 0.023(3) -0.001(2) -0.012(2) -0.012(2)
C13 0.015(2) 0.016(2) 0.016(2) -0.0036(19) -0.0033(19) 0.004(2)
C14 0.024(3) 0.036(3) 0.017(3) -0.001(2) -0.005(2) -0.006(2)
C1A 0.018(3) 0.021(3) 0.021(3) 0.005(2) -0.007(2) 0.001(2)
N1A 0.010(4) 0.015(2) 0.016(2) -0.0021(19) 0.003(3) -0.006(3)
C2A 0.015(5) 0.014(5) 0.015(5) 0.003(4) -0.005(4) -0.003(4)
C3A 0.025(6) 0.020(6) 0.019(6) -0.002(4) 0.003(5) -0.003(4)
C4A 0.023(8) 0.016(6) 0.030(8) -0.009(5) 0.001(5) -0.005(5)
N1B 0.010(4) 0.015(2) 0.016(2) -0.0021(19) 0.003(3) -0.006(3)
C2B 0.018(6) 0.018(5) 0.020(5) 0.003(4) -0.007(4) 0.002(4)
C3B 0.016(7) 0.013(6) 0.026(7) 0.001(5) 0.002(5) -0.004(5)
C4B 0.020(5) 0.019(6) 0.027(6) 0.009(5) -0.004(5) -0.007(4)
C5A 0.016(2) 0.026(3) 0.021(3) -0.001(2) 0.003(2) -0.008(2)
C6A 0.016(3) 0.031(4) 0.020(3) -0.005(3) -0.002(3) -0.011(3)
C7A 0.016(4) 0.044(5) 0.035(4) -0.010(4) -0.007(3) -0.015(3)
C8A 0.017(3) 0.025(4) 0.035(4) -0.016(3) -0.001(3) -0.001(3)
C6C 0.016(3) 0.031(4) 0.020(3) -0.005(3) -0.002(3) -0.011(3)
C7C 0.016(4) 0.044(5) 0.035(4) -0.010(4) -0.007(3) -0.015(3)
C8C 0.017(3) 0.025(4) 0.035(4) -0.016(3) -0.001(3) -0.001(3)
C9A 0.012(2) 0.015(2) 0.025(3) -0.009(2) -0.006(2) -0.0054(19)
C10A 0.019(3) 0.024(3) 0.026(3) -0.009(2) -0.002(2) 0.006(2)
C11A 0.017(3) 0.021(3) 0.018(2) -0.004(2) -0.002(2) 0.009(2)
C12A 0.032(3) 0.032(3) 0.019(3) 0.002(2) 0.005(2) 0.008(2)
C13A 0.009(2) 0.018(3) 0.023(3) -0.009(2) -0.0049(19) 0.0015(19)
C14A 0.027(3) 0.034(3) 0.019(3) -0.009(2) -0.001(2) -0.016(2)
Cu1 0.0118(3) 0.0152(3) 0.0113(3) -0.0030(2) -0.0005(2) -0.0048(2)
Cu2 0.0139(3) 0.0130(3) 0.0117(3) -0.0018(2) -0.0031(2) -0.0042(2)
Cu1A 0.0109(3) 0.0164(3) 0.0135(3) -0.0024(2) -0.0023(2) -0.0040(2)
Cu2A 0.0140(3) 0.0125(3) 0.0117(3) -0.0010(2) -0.0021(2) -0.0034(2)
N1 0.020(2) 0.017(2) 0.017(2) -0.0012(16) -0.0038(17) -0.0074(17)
N2 0.019(2) 0.024(2) 0.017(2) -0.0096(17) 0.0003(17) -0.0061(18)
N2A 0.014(2) 0.023(2) 0.017(2) -0.0030(17) -0.0010(16) -0.0046(17)
O1 0.0082(15) 0.0120(15) 0.0125(15) -0.0016(12) 0.0001(12) -0.0011(12)
O2 0.0163(16) 0.0114(16) 0.0145(16) -0.0043(12) -0.0021(13) -0.0031(13)
O3 0.0176(17) 0.0267(19) 0.0125(16) -0.0066(14) 0.0026(13) -0.0120(14)
O4 0.0149(17) 0.0185(17) 0.0131(16) 0.0002(13) -0.0025(13) -0.0037(13)
O5 0.0142(17) 0.0273(19) 0.0192(17) -0.0076(15) -0.0044(14) 0.0000(14)
O6 0.0187(17) 0.0156(17) 0.0223(17) -0.0041(14) -0.0071(14) -0.0050(14)
O7 0.031(2) 0.034(2) 0.0150(18) -0.0034(15) -0.0063(15) -0.0049(16)
O8 0.0191(17) 0.0188(17) 0.0127(16) 0.0010(13) -0.0039(13) -0.0075(14)
O9 0.0158(17) 0.0217(18) 0.0122(16) -0.0003(13) -0.0051(13) -0.0070(14)
O10 0.075(4) 0.064(3) 0.042(3) 0.002(2) 0.000(3) -0.039(3)
O11 0.031(2) 0.046(2) 0.025(2) -0.0084(18) -0.0051(17) -0.013(2)
O12 0.046(2) 0.030(2) 0.023(2) -0.0026(16) 0.0029(18) -0.013(2)
O2A 0.0142(16) 0.0147(16) 0.0078(15) 0.0005(12) -0.0030(12) -0.0031(13)
O3A 0.0123(16) 0.0192(17) 0.0135(16) -0.0024(13) 0.0007(13) -0.0043(13)
O4A 0.0157(17) 0.0199(17) 0.0132(16) -0.0082(13) -0.0016(13) -0.0040(13)
O5A 0.0185(18) 0.0197(18) 0.0186(17) -0.0058(14) -0.0001(14) -0.0013(14)
O6A 0.0230(18) 0.0193(17) 0.0123(16) -0.0020(13) -0.0008(14) -0.0068(14)
O7A 0.035(2) 0.038(2) 0.031(2) -0.0017(17) -0.0028(17) -0.0159(18)
O8A 0.0206(17) 0.0199(17) 0.0116(16) -0.0035(13) -0.0007(13) -0.0070(14)
O9A 0.0159(17) 0.0200(17) 0.0139(16) -0.0049(13) -0.0001(13) -0.0065(14)
Zn1 0.0131(3) 0.0185(3) 0.0136(3) -0.0049(2) -0.0033(2) -0.0027(2)
Zn1A 0.0136(3) 0.0156(3) 0.0117(3) -0.0026(2) -0.0015(2) -0.0029(2)

loop_
_atom_type_symbol
_atom_type_description
_atom_type_scat_dispersion_real
_atom_type_scat_dispersion_imag
_atom_type_scat_source
C C 0.0033 0.0016 'International Tables Vol C Tables 4.2.6.8 and 6.1.1.4'
H H 0.0000 0.0000 'International Tables Vol C Tables 4.2.6.8 and 6.1.1.4'
N N 0.0061 0.0033 'International Tables Vol C Tables 4.2.6.8 and 6.1.1.4'
O O 0.0106 0.0060 'International Tables Vol C Tables 4.2.6.8 and 6.1.1.4'
Cu Cu 0.3201 1.2651 'International Tables Vol C Tables 4.2.6.8 and 6.1.1.4'
Zn Zn 0.2839 1.4301 'International Tables Vol C Tables 4.2.6.8 and 6.1.1.4'

loop_
_geom_angle_atom_site_label_1
_geom_angle_atom_site_label_2
_geom_angle_atom_site_label_3
_geom_angle
_geom_angle_site_symmetry_1
_geom_angle_site_symmetry_3
_geom_angle_publ_flag
O2 C1 C2 111.1(4) . . ?
O2 C1 H1A 106(2) . . ?
C2 C1 H1A 106(2) . . ?
O2 C1 H1B 102(3) . . ?
C2 C1 H1B 112(4) . . ?
H1A C1 H1B 120(4) . . ?
N1 C2 C1 109.7(3) . . ?
N1 C2 H2A 109.7 . . ?
C1 C2 H2A 109.7 . . ?
N1 C2 H2B 109.7 . . ?
C1 C2 H2B 109.7 . . ?
H2A C2 H2B 108.2 . . ?
N1 C3 H3A 109.5 . . ?
N1 C3 H3B 109.5 . . ?
H3A C3 H3B 109.5 . . ?
N1 C3 H3C 109.5 . . ?
H3A C3 H3C 109.5 . . ?
H3B C3 H3C 109.5 . . ?
N1 C4 H4A 109.5 . . ?
N1 C4 H4B 109.5 . . ?
H4A C4 H4B 109.5 . . ?
N1 C4 H4C 109.5 . . ?
H4A C4 H4C 109.5 . . ?
H4B C4 H4C 109.5 . . ?
O3 C5 C6 106.2(5) . . ?
O3 C5 H5A 110.5 . . ?
C6 C5 H5A 110.5 . . ?
O3 C5 H5B 110.5 . . ?
C6 C5 H5B 110.5 . . ?
H5A C5 H5B 108.7 . . ?
C5 C6 N2 108.7(6) . . ?
C5 C6 H6A 110.0 . . ?
N2 C6 H6A 110.0 . . ?
C5 C6 H6B 110.0 . . ?
N2 C6 H6B 110.0 . . ?
H6A C6 H6B 108.3 . . ?
N2 C7 H7A 109.5 . . ?
N2 C7 H7B 109.5 . . ?
N2 C7 H7C 109.5 . . ?
N2 C8 H8A 109.5 . . ?
N2 C8 H8B 109.5 . . ?
N2 C8 H8C 109.5 . . ?
O3 C5B C6B 106.4(12) . . ?
O3 C5B H5B1 110.4 . . ?
C6B C5B H5B1 110.4 . . ?
O3 C5B H5B2 110.4 . . ?
C6B C5B H5B2 110.4 . . ?
H5B1 C5B H5B2 108.6 . . ?
C5B C6B N2 106.0(12) . . ?
C5B C6B H6B1 110.5 . . ?
N2 C6B H6B1 110.5 . . ?
C5B C6B H6B2 110.5 . . ?
N2 C6B H6B2 110.5 . . ?
H6B1 C6B H6B2 108.7 . . ?
N2 C7B H7D 109.5 . . ?
N2 C7B H7E 109.5 . . ?
H7D C7B H7E 109.5 . . ?
N2 C7B H7F 109.5 . . ?
H7D C7B H7F 109.5 . . ?
H7E C7B H7F 109.5 . . ?
N2 C8B H8D 109.5 . . ?
N2 C8B H8E 109.5 . . ?
H8D C8B H8E 109.5 . . ?
N2 C8B H8F 109.5 . . ?
H8D C8B H8F 109.5 . . ?
H8E C8B H8F 109.5 . . ?
O4 C9 O5 124.9(4) . . ?
O4 C9 C10 118.5(4) . . ?
O5 C9 C10 116.6(4) . . ?
C9 C10 H10A 109.5 . . ?
C9 C10 H10B 109.5 . . ?
H10A C10 H10B 109.5 . . ?
C9 C10 H10C 109.5 . . ?
H10A C10 H10C 109.5 . . ?
H10B C10 H10C 109.5 . . ?
O7 C11 O6 121.3(4) . . ?
O7 C11 C12 119.9(4) . . ?
O6 C11 C12 118.8(4) . . ?
C11 C12 H12A 109.5 . . ?
C11 C12 H12B 109.5 . . ?
H12A C12 H12B 109.5 . . ?
C11 C12 H12C 109.5 . . ?
H12A C12 H12C 109.5 . . ?
H12B C12 H12C 109.5 . . ?
O9 C13 O8 125.9(4) . . ?
O9 C13 C14 116.6(4) . . ?
O8 C13 C14 117.5(4) . . ?
C13 C14 H14A 109.5 . . ?
C13 C14 H14B 109.5 . . ?
H14A C14 H14B 109.5 . . ?
C13 C14 H14C 109.5 . . ?
H14A C14 H14C 109.5 . . ?
H14B C14 H14C 109.5 . . ?
O2A C1A C2A 112.3(4) . . ?
O2A C1A C2B 109.0(4) . . ?
O2A C1A H1A3 109.9 . . ?
C2B C1A H1A3 109.9 . . ?
O2A C1A H1A4 109.9 . . ?
C2B C1A H1A4 109.9 . . ?
H1A3 C1A H1A4 108.3 . . ?
O2A C1A H1A1 109.2 . . ?
C2A C1A H1A1 109.4 . . ?
O2A C1A H1A2 109.4 . . ?
C2A C1A H1A2 108.5 . . ?
H1A1 C1A H1A2 107.9 . . ?
C3A N1A C4A 108.8(13) . . ?
C3A N1A C2A 109.8(11) . . ?
C4A N1A C2A 110.3(11) . . ?
C3A N1A Cu2A 109.7(11) . . ?
C4A N1A Cu2A 112.8(11) . . ?
C2A N1A Cu2A 105.3(10) . . ?
C1A C2A N1A 108.9(9) . . ?
C1A C2A H2A1 109.9 . . ?
N1A C2A H2A1 109.9 . . ?
C1A C2A H2A2 109.9 . . ?
N1A C2A H2A2 109.9 . . ?
H2A1 C2A H2A2 108.3 . . ?
C4B N1B C2B 111.7(11) . . ?
C4B N1B C3B 108.1(12) . . ?
C2B N1B C3B 112.6(12) . . ?
C4B N1B Cu2A 111.1(11) . . ?
C2B N1B Cu2A 102.0(11) . . ?
C3B N1B Cu2A 111.2(11) . . ?
N1B C2B C1A 113.1(9) . . ?
N1B C2B H2B1 109.0 . . ?
C1A C2B H2B1 109.0 . . ?
N1B C2B H2B2 109.0 . . ?
C1A C2B H2B2 109.0 . . ?
H1A1 C2B H2B2 104.0 . . ?
H2B1 C2B H2B2 107.8 . . ?
N1B C3B H3B1 109.5 . . ?
N1B C3B H3B2 109.5 . . ?
H3B1 C3B H3B2 109.5 . . ?
N1B C3B H3B3 109.5 . . ?
H3B1 C3B H3B3 109.5 . . ?
H3B2 C3B H3B3 109.5 . . ?
N1B C4B H4B1 109.5 . . ?
N1B C4B H4B2 109.5 . . ?
H4B1 C4B H4B2 109.5 . . ?
N1B C4B H4B3 109.5 . . ?
H4B1 C4B H4B3 109.5 . . ?
H4B2 C4B H4B3 109.5 . . ?
O3A C5A C6A 110.7(4) . . ?
O3A C5A C6C 112.8(7) . . ?
O3A C5A H5A3 109.0 . . ?
C6C C5A H5A3 109.0 . . ?
O3A C5A H5A4 109.0 . . ?
C6C C5A H5A4 109.0 . . ?
H5A3 C5A H5A4 107.8 . . ?
O3A C5A H5A1 109.3 . . ?
C6A C5A H5A1 109.1 . . ?
H5A3 C5A H5A1 47.7 . . ?
H5A4 C5A H5A1 62.6 . . ?
O3A C5A H5A2 109.6 . . ?
C6A C5A H5A2 110.1 . . ?
H5A1 C5A H5A2 108.0 . . ?
C5A C6A N2A 108.1(4) . . ?
C5A C6A H6A1 110.1 . . ?
N2A C6A H6A1 110.1 . . ?
C5A C6A H6A2 110.1 . . ?
N2A C6A H6A2 110.1 . . ?
H6A1 C6A H6A2 108.4 . . ?
N2A C7A H7A1 109.5 . . ?
N2A C7A H7A2 109.5 . . ?
N2A C7A H7A3 109.5 . . ?
N2A C8A H8A1 109.5 . . ?
N2A C8A H8A2 109.5 . . ?
N2A C8A H8A3 109.5 . . ?
N2A C6C C5A 109.2(9) . . ?
N2A C6C H6C1 109.8 . . ?
C5A C6C H6C1 109.8 . . ?
H5A2 C6C H6C1 73.7 . . ?
N2A C6C H6C2 109.8 . . ?
C5A C6C H6C2 109.8 . . ?
H5A2 C6C H6C2 106.8 . . ?
H6C1 C6C H6C2 108.3 . . ?
N2A C7C H7C1 109.5 . . ?
N2A C7C H7C2 109.5 . . ?
H7C1 C7C H7C2 109.5 . . ?
N2A C7C H7C3 109.5 . . ?
H7C1 C7C H7C3 109.5 . . ?
H7C2 C7C H7C3 109.5 . . ?
N2A C8C H8C1 109.5 . . ?
N2A C8C H8C2 109.5 . . ?
H8C1 C8C H8C2 109.5 . . ?
N2A C8C H8C3 109.5 . . ?
H8C1 C8C H8C3 109.5 . . ?
H8C2 C8C H8C3 109.5 . . ?
O4A C9A O5A 125.4(4) . . ?
O4A C9A C10A 118.8(4) . . ?
O5A C9A C10A 115.8(4) . . ?
C9A C10A H10D 109.5 . . ?
C9A C10A H10E 109.5 . . ?
H10D C10A H10E 109.5 . . ?
C9A C10A H10F 109.5 . . ?
H10D C10A H10F 109.5 . . ?
H10E C10A H10F 109.5 . . ?
O7A C11A O6A 124.0(4) . . ?
O7A C11A C12A 120.7(4) . . ?
O6A C11A C12A 115.2(4) . . ?
C11A C12A H12D 109.5 . . ?
C11A C12A H12E 109.5 . . ?
H12D C12A H12E 109.5 . . ?
C11A C12A H12F 109.5 . . ?
H12D C12A H12F 109.5 . . ?
H12E C12A H12F 109.5 . . ?
O8A C13A O9A 127.0(4) . . ?
O8A C13A C14A 117.1(4) . . ?
O9A C13A C14A 115.9(4) . . ?
C13A C14A H14D 109.5 . . ?
C13A C14A H14E 109.5 . . ?
H14D C14A H14E 109.5 . . ?
C13A C14A H14F 109.5 . . ?
H14D C14A H14F 109.5 . . ?
H14E C14A H14F 109.5 . . ?
O3 Cu1 O1 85.47(11) . . ?
O3 Cu1 O9A 177.92(13) . . ?
O1 Cu1 O9A 94.32(11) . . ?
O3 Cu1 N2 87.47(13) . . ?
O1 Cu1 N2 163.46(13) . . ?
O9A Cu1 N2 92.19(13) . . ?
O3 Cu1 O4 89.62(12) . . ?
O1 Cu1 O4 96.73(11) . . ?
O9A Cu1 O4 92.45(11) . . ?
N2 Cu1 O4 98.17(13) . . ?
O3 Cu1 Cu2A 99.35(9) . . ?
O1 Cu1 Cu2A 42.77(8) . . ?
O9A Cu1 Cu2A 81.84(8) . . ?
N2 Cu1 Cu2A 153.64(11) . . ?
O4 Cu1 Cu2A 56.77(7) . . ?
O3 Cu1 Cu2 56.04(9) . . ?
O1 Cu1 Cu2 41.92(8) . . ?
O9A Cu1 Cu2 122.67(9) . . ?
N2 Cu1 Cu2 122.63(10) . . ?
O4 Cu1 Cu2 121.17(7) . . ?
Cu2A Cu1 Cu2 81.26(2) . . ?
O1 Cu2 O2 89.73(11) . . ?
O1 Cu2 O8 90.12(12) . . ?
O2 Cu2 O8 178.34(12) . . ?
O1 Cu2 N1 174.45(14) . . ?
O2 Cu2 N1 85.40(13) . . ?
O8 Cu2 N1 94.67(13) . . ?
O1 Cu2 O4A 91.75(10) . . ?
O2 Cu2 O4A 92.45(11) . . ?
O8 Cu2 O4A 89.20(11) . . ?
N1 Cu2 O4A 91.11(12) . . ?
O1 Cu2 O3 72.54(10) . . ?
O2 Cu2 O3 81.33(10) . . ?
O8 Cu2 O3 97.05(11) . . ?
N1 Cu2 O3 104.03(12) . . ?
O4A Cu2 O3 163.01(10) . . ?
O1 Cu2 Cu1A 42.29(8) . . ?
O2 Cu2 Cu1A 101.44(8) . . ?
O8 Cu2 Cu1A 79.53(8) . . ?
N1 Cu2 Cu1A 141.54(11) . . ?
O4A Cu2 Cu1A 51.17(7) . . ?
O3 Cu2 Cu1A 114.39(7) . . ?
O1 Cu2 Cu1 41.33(8) . . ?
O2 Cu2 Cu1 105.55(8) . . ?
O8 Cu2 Cu1 73.31(9) . . ?
N1 Cu2 Cu1 137.96(10) . . ?
O4A Cu2 Cu1 127.77(7) . . ?
O3 Cu2 Cu1 41.24(7) . . ?
Cu1A Cu2 Cu1 77.06(2) . . ?
O3A Cu1A O1 86.05(11) . . ?
O3A Cu1A O9 176.55(12) . . ?
O1 Cu1A O9 93.67(12) . . ?
O3A Cu1A N2A 86.81(13) . . ?
O1 Cu1A N2A 165.27(13) . . ?
O9 Cu1A N2A 92.68(13) . . ?
O3A Cu1A O4A 94.61(11) . . ?
O1 Cu1A O4A 94.16(11) . . ?
O9 Cu1A O4A 88.84(11) . . ?
N2A Cu1A O4A 99.25(12) . . ?
O3A Cu1A Cu2 100.25(9) . . ?
O1 Cu1A Cu2 42.44(8) . . ?
O9 Cu1A Cu2 81.77(8) . . ?
N2A Cu1A Cu2 152.03(10) . . ?
O4A Cu1A Cu2 53.49(7) . . ?
O3A Cu1A Cu2A 55.92(8) . . ?
O1 Cu1A Cu2A 42.03(8) . . ?
O9 Cu1A Cu2A 122.01(9) . . ?
N2A Cu1A Cu2A 124.01(11) . . ?
O4A Cu1A Cu2A 121.55(7) . . ?
Cu2 Cu1A Cu2A 81.02(2) . . ?
O1 Cu2A O2A 89.43(11) . . ?
O1 Cu2A O8A 89.75(12) . . ?
O2A Cu2A O8A 176.93(12) . . ?
O1 Cu2A N1A 175.1(3) . . ?
O2A Cu2A N1A 85.7(3) . . ?
O8A Cu2A N1A 95.1(3) . . ?
O1 Cu2A N1B 172.7(4) . . ?
O2A Cu2A N1B 88.2(3) . . ?
O8A Cu2A N1B 92.2(3) . . ?
N1A Cu2A N1B 7.3(6) . . ?
O1 Cu2A O3A 73.58(10) . . ?
O2A Cu2A O3A 81.56(10) . . ?
O8A Cu2A O3A 95.37(11) . . ?
N1A Cu2A O3A 105.6(4) . . ?
N1B Cu2A O3A 99.2(4) . . ?
O1 Cu2A Cu1 42.12(8) . . ?
O2A Cu2A Cu1 101.58(8) . . ?
O8A Cu2A Cu1 79.75(8) . . ?
N1A Cu2A Cu1 139.2(4) . . ?
N1B Cu2A Cu1 145.2(4) . . ?
O3A Cu2A Cu1 115.15(7) . . ?
O1 Cu2A Cu1A 41.83(8) . . ?
O2A Cu2A Cu1A 105.22(8) . . ?
O8A Cu2A Cu1A 72.29(9) . . ?
N1A Cu2A Cu1A 139.9(3) . . ?
N1B Cu2A Cu1A 132.5(4) . . ?
O3A Cu2A Cu1A 41.40(7) . . ?
Cu1 Cu2A Cu1A 77.29(2) . . ?
O1 Cu2A Zn1A 67.95(8) . . ?
O2A Cu2A Zn1A 42.87(8) . . ?
O8A Cu2A Zn1A 134.19(9) . . ?
N1A Cu2A Zn1A 108.2(3) . . ?
N1B Cu2A Zn1A 105.9(3) . . ?
O3A Cu2A Zn1A 41.08(7) . . ?
Cu1 Cu2A Zn1A 103.77(2) . . ?
Cu1A Cu2A Zn1A 64.408(18) . . ?
C4 N1 C3 109.6(3) . . ?
C4 N1 C2 108.5(3) . . ?
C3 N1 C2 110.4(3) . . ?
C4 N1 Cu2 114.9(3) . . ?
C3 N1 Cu2 110.2(3) . . ?
C2 N1 Cu2 103.1(2) . . ?
C8B N2 C8 118.7(12) . . ?
C8 N2 C7 108.6(6) . . ?
C8B N2 C7B 110.5(13) . . ?
C8 N2 C6 113.5(5) . . ?
C7 N2 C6 106.0(5) . . ?
C8B N2 C6B 117.3(11) . . ?
C7B N2 C6B 100.3(10) . . ?
C8B N2 Cu1 115.9(10) . . ?
C8 N2 Cu1 115.9(5) . . ?
C7 N2 Cu1 109.8(4) . . ?
C7B N2 Cu1 110.9(11) . . ?
C6 N2 Cu1 102.5(3) . . ?
C6B N2 Cu1 100.7(6) . . ?
C8C N2A C6C 120.0(12) . . ?
C8A N2A C7A 107.7(5) . . ?
C6C N2A C7A 142.8(8) . . ?
C8C N2A C7C 107.6(12) . . ?
C6C N2A C7C 104.8(10) . . ?
C8A N2A C6A 112.6(4) . . ?
C7A N2A C6A 107.0(4) . . ?
C8C N2A Cu1A 112.9(9) . . ?
C8A N2A Cu1A 114.9(3) . . ?
C6C N2A Cu1A 101.6(6) . . ?
C7A N2A Cu1A 111.8(3) . . ?
C7C N2A Cu1A 109.3(7) . . ?
C6A N2A Cu1A 102.5(3) . . ?
Cu1 O1 Cu1A 136.65(15) . . ?
Cu1 O1 Cu2 96.75(12) . . ?
Cu1A O1 Cu2 95.27(12) . . ?
Cu1 O1 Cu2A 95.11(12) . . ?
Cu1A O1 Cu2A 96.14(12) . . ?
Cu2 O1 Cu2A 148.13(15) . . ?
C1 O2 Cu2 111.4(3) . . ?
C1 O2 Zn1A 119.0(2) . . ?
Cu2 O2 Zn1A 105.20(12) . . ?
C1 O2 Zn1 117.9(3) . . ?
Cu2 O2 Zn1 99.25(11) . . ?
Zn1A O2 Zn1 101.50(12) . . ?
C5 O3 Cu1 109.5(4) . . ?
C5B O3 Cu1 108.4(8) . . ?
C5 O3 Zn1 115.3(3) . . ?
C5B O3 Zn1 132.6(8) . . ?
Cu1 O3 Zn1 109.61(14) . . ?
C5 O3 Cu2 146.0(4) . . ?
C5B O3 Cu2 124.1(7) . . ?
Cu1 O3 Cu2 82.72(11) . . ?
Zn1 O3 Cu2 88.04(10) . . ?
C9 O4 Cu1 126.7(3) . . ?
C9 O5 Zn1 119.5(3) . . ?
C11 O6 Zn1 100.8(3) . . ?
C13 O8 Cu2 127.0(3) . . ?
C13 O9 Cu1A 125.7(3) . . ?
H10G O10 H10H 114(6) . . ?
H11A O11 H11B 100(5) . . ?
H12G O12 H12H 108(5) . . ?
C1A O2A Cu2A 110.7(2) . . ?
C1A O2A Zn1 119.5(2) . . ?
Cu2A O2A Zn1 106.95(12) . . ?
C1A O2A Zn1A 116.9(2) . . ?
Cu2A O2A Zn1A 98.51(12) . . ?
Zn1 O2A Zn1A 101.86(12) . . ?
C5A O3A Cu1A 110.3(3) . . ?
C5A O3A Zn1A 121.0(2) . . ?
Cu1A O3A Zn1A 107.40(13) . . ?
C5A O3A Cu2A 140.2(3) . . ?
Cu1A O3A Cu2A 82.68(10) . . ?
Zn1A O3A Cu2A 87.57(10) . . ?
C9A O4A Cu1A 121.4(3) . . ?
C9A O4A Cu2 124.8(3) . . ?
Cu1A O4A Cu2 75.34(8) . . ?
C9A O5A Zn1A 120.0(3) . . ?
C11A O6A Zn1A 114.3(3) . . ?
C13A O8A Cu2A 126.7(3) . . ?
C13A O9A Cu1 123.9(3) . . ?
O5 Zn1 O3 93.55(12) . . ?
O5 Zn1 O2A 93.71(11) . . ?
O3 Zn1 O2A 119.13(11) . . ?
O5 Zn1 O6 92.07(12) . . ?
O3 Zn1 O6 138.98(12) . . ?
O2A Zn1 O6 100.96(11) . . ?
O5 Zn1 O2 170.93(11) . . ?
O3 Zn1 O2 86.97(11) . . ?
O2A Zn1 O2 78.18(11) . . ?
O6 Zn1 O2 93.46(11) . . ?
O6A Zn1A O3A 130.85(12) . . ?
O6A Zn1A O5A 91.34(12) . . ?
O3A Zn1A O5A 91.67(12) . . ?
O6A Zn1A O2 106.76(11) . . ?
O3A Zn1A O2 121.99(11) . . ?
O5A Zn1A O2 93.36(11) . . ?
O6A Zn1A O2A 97.52(11) . . ?
O3A Zn1A O2A 87.36(11) . . ?
O5A Zn1A O2A 169.08(11) . . ?
O2 Zn1A O2A 78.02(10) . . ?
O6A Zn1A Cu2A 129.69(9) . . ?
O3A Zn1A Cu2A 51.34(8) . . ?
O5A Zn1A Cu2A 135.96(8) . . ?
O2 Zn1A Cu2A 89.33(7) . . ?
O2A Zn1A Cu2A 38.61(7) . . ?

loop_
_geom_bond_atom_site_label_1
_geom_bond_atom_site_label_2
_geom_bond_distance
_geom_bond_site_symmetry_2
_geom_bond_publ_flag
C1 O2 1.433(5) . ?
C1 C2 1.508(6) . ?
C1 H1A 1.02(4) . ?
C1 H1B 0.76(4) . ?
C2 N1 1.477(5) . ?
C2 H2A 0.9900 . ?
C2 H2B 0.9900 . ?
C3 N1 1.477(5) . ?
C3 H3A 0.9800 . ?
C3 H3B 0.9800 . ?
C3 H3C 0.9800 . ?
C4 N1 1.466(6) . ?
C4 H4A 0.9800 . ?
C4 H4B 0.9800 . ?
C4 H4C 0.9800 . ?
C5 O3 1.445(7) . ?
C5 C6 1.508(8) . ?
C5 H5A 0.9900 . ?
C5 H5B 0.9900 . ?
C6 N2 1.513(7) . ?
C6 H6A 0.9900 . ?
C6 H6B 0.9900 . ?
C7 N2 1.490(8) . ?
C7 H7A 0.9800 . ?
C7 H7B 0.9800 . ?
C7 H7C 0.9800 . ?
C8 N2 1.449(8) . ?
C8 H8A 0.9800 . ?
C8 H8B 0.9800 . ?
C8 H8C 0.9800 . ?
C5B O3 1.454(14) . ?
C5B C6B 1.492(14) . ?
C5B H5B1 0.9900 . ?
C5B H5B2 0.9900 . ?
C6B N2 1.521(11) . ?
C6B H6B1 0.9900 . ?
C6B H6B2 0.9900 . ?
C7B N2 1.493(14) . ?
C7B H7D 0.9800 . ?
C7B H7E 0.9800 . ?
C7B H7F 0.9800 . ?
C8B N2 1.424(13) . ?
C8B H8D 0.9800 . ?
C8B H8E 0.9800 . ?
C8B H8F 0.9800 . ?
C9 O4 1.255(5) . ?
C9 O5 1.273(5) . ?
C9 C10 1.508(6) . ?
C10 H10A 0.9800 . ?
C10 H10B 0.9800 . ?
C10 H10C 0.9800 . ?
C11 O7 1.248(5) . ?
C11 O6 1.278(5) . ?
C11 C12 1.494(6) . ?
C12 H12A 0.9800 . ?
C12 H12B 0.9800 . ?
C12 H12C 0.9800 . ?
C13 O9 1.258(5) . ?
C13 O8 1.266(5) . ?
C13 C14 1.504(6) . ?
C14 H14A 0.9800 . ?
C14 H14B 0.9800 . ?
C14 H14C 0.9800 . ?
C1A O2A 1.431(5) . ?
C1A C2A 1.470(8) . ?
C1A C2B 1.529(8) . ?
C1A H1A3 0.9900 . ?
C1A H1A4 0.9900 . ?
C1A H1A1 0.9900 . ?
C1A H1A2 0.9900 . ?
N1A C3A 1.479(12) . ?
N1A C4A 1.489(11) . ?
N1A C2A 1.491(12) . ?
N1A Cu2A 2.01(2) . ?
C2A H2A1 0.9900 . ?
C2A H2A2 0.9900 . ?
C3A H3A1 0.9800 . ?
C3A H3A2 0.9800 . ?
C3A H3A3 0.9800 . ?
C4A H4A1 0.9800 . ?
C4A H4A2 0.9800 . ?
C4A H4A3 0.9800 . ?
N1B C4B 1.476(12) . ?
N1B C2B 1.486(12) . ?
N1B C3B 1.487(12) . ?
N1B Cu2A 2.06(2) . ?
C2B H2B1 0.9900 . ?
C2B H2B2 0.9900 . ?
C3B H3B1 0.9800 . ?
C3B H3B2 0.9800 . ?
C3B H3B3 0.9800 . ?
C4B H4B1 0.9800 . ?
C4B H4B2 0.9800 . ?
C4B H4B3 0.9800 . ?
C5A O3A 1.409(5) . ?
C5A C6A 1.489(6) . ?
C5A C6C 1.494(12) . ?
C5A H5A3 0.9900 . ?
C5A H5A4 0.9900 . ?
C5A H5A1 0.9900 . ?
C5A H5A2 0.9900 . ?
C6A N2A 1.509(6) . ?
C6A H6A1 0.9900 . ?
C6A H6A2 0.9900 . ?
C7A N2A 1.504(7) . ?
C7A H7A1 0.9800 . ?
C7A H7A2 0.9800 . ?
C7A H7A3 0.9800 . ?
C8A N2A 1.450(6) . ?
C8A H8A1 0.9800 . ?
C8A H8A2 0.9800 . ?
C8A H8A3 0.9800 . ?
C6C N2A 1.483(12) . ?
C6C H6C1 0.9900 . ?
C6C H6C2 0.9900 . ?
C7C N2A 1.508(13) . ?
C7C H7C1 0.9800 . ?
C7C H7C2 0.9800 . ?
C7C H7C3 0.9800 . ?
C8C N2A 1.35(2) . ?
C8C H8C1 0.9800 . ?
C8C H8C2 0.9800 . ?
C8C H8C3 0.9800 . ?
C9A O4A 1.248(5) . ?
C9A O5A 1.280(5) . ?
C9A C10A 1.507(6) . ?
C10A H10D 0.9800 . ?
C10A H10E 0.9800 . ?
C10A H10F 0.9800 . ?
C11A O7A 1.221(5) . ?
C11A O6A 1.303(5) . ?
C11A C12A 1.511(6) . ?
C12A H12D 0.9800 . ?
C12A H12E 0.9800 . ?
C12A H12F 0.9800 . ?
C13A O8A 1.248(5) . ?
C13A O9A 1.261(5) . ?
C13A C14A 1.512(6) . ?
C14A H14D 0.9800 . ?
C14A H14E 0.9800 . ?
C14A H14F 0.9800 . ?
Cu1 O3 1.932(3) . ?
Cu1 O1 1.933(3) . ?
Cu1 O9A 1.963(3) . ?
Cu1 N2 2.029(4) . ?
Cu1 O4 2.369(3) . ?
Cu1 Cu2A 2.8706(7) . ?
Cu1 Cu2 2.9067(7) . ?
Cu2 O1 1.955(3) . ?
Cu2 O2 1.971(3) . ?
Cu2 O8 1.980(3) . ?
Cu2 N1 2.052(4) . ?
Cu2 O4A 2.397(3) . ?
Cu2 O3 2.431(3) . ?
Cu2 Cu1A 2.8851(7) . ?
Cu1A O3A 1.938(3) . ?
Cu1A O1 1.950(3) . ?
Cu1A O9 1.953(3) . ?
Cu1A N2A 2.038(4) . ?
Cu1A O4A 2.323(3) . ?
Cu1A Cu2A 2.9064(8) . ?
Cu2A O1 1.957(3) . ?
Cu2A O2A 1.959(3) . ?
Cu2A O8A 1.974(3) . ?
Cu2A O3A 2.427(3) . ?
Cu2A Zn1A 3.1051(7) . ?
O2 Zn1A 2.101(3) . ?
O2 Zn1 2.138(3) . ?
O3 Zn1 2.060(3) . ?
O5 Zn1 2.036(3) . ?
O6 Zn1 2.100(3) . ?
O10 H10G 0.89(2) . ?
O10 H10H 0.92(2) . ?
O11 H11A 0.820(19) . ?
O11 H11B 0.827(19) . ?
O12 H12G 0.816(19) . ?
O12 H12H 0.836(19) . ?
O2A Zn1 2.092(3) . ?
O2A Zn1A 2.136(3) . ?
O3A Zn1A 2.042(3) . ?
O5A Zn1A 2.053(3) . ?
O6A Zn1A 1.993(3) . ?

loop_
_geom_hbond_atom_site_label_D
_geom_hbond_atom_site_label_H
_geom_hbond_atom_site_label_A
_geom_hbond_distance_DH
_geom_hbond_distance_HA
_geom_hbond_distance_DA
_geom_hbond_angle_DHA
_geom_hbond_site_symmetry_A
O10 H10G O12 0.89(2) 1.94(2) 2.823(5) 174(6) 2_666
O10 H10H O8 0.92(2) 1.91(2) 2.823(5) 172(6) 2_666
O11 H11A O6A 0.820(19) 2.03(3) 2.787(5) 153(5) 2_665
O11 H11B O6 0.827(19) 2.03(2) 2.843(4) 168(6) 2_665
O12 H12G O11 0.816(19) 2.03(2) 2.839(5) 170(6) 2_666
O12 H12H O7 0.836(19) 1.99(3) 2.787(5) 158(5) 2_566

loop_
_geom_torsion_atom_site_label_1
_geom_torsion_atom_site_label_2
_geom_torsion_atom_site_label_3
_geom_torsion_atom_site_label_4
_geom_torsion
_geom_torsion_site_symmetry_1
_geom_torsion_site_symmetry_2
_geom_torsion_site_symmetry_3
_geom_torsion_site_symmetry_4
_geom_torsion_publ_flag
O2 C1 C2 N1 44.9(5) . . . . ?
O3 C5 C6 N2 56.2(8) . . . . ?
O3 C5B C6B N2 -61.1(15) . . . . ?
O2A C1A C2A N1A 44.1(10) . . . . ?
C2B C1A C2A N1A -52.4(10) . . . . ?
C3A N1A C2A C1A 76.8(15) . . . . ?
C4A N1A C2A C1A -163.3(11) . . . . ?
Cu2A N1A C2A C1A -41.3(9) . . . . ?
C4B N1B C2B C1A 156.6(11) . . . . ?
C3B N1B C2B C1A -81.4(16) . . . . ?
Cu2A N1B C2B C1A 37.9(9) . . . . ?
O2A C1A C2B N1B -47.0(11) . . . . ?
C2A C1A C2B N1B 56.6(11) . . . . ?
O3A C5A C6A N2A 51.5(6) . . . . ?
C6C C5A C6A N2A -51.0(8) . . . . ?
O3A C5A C6C N2A -45.1(13) . . . . ?
C6A C5A C6C N2A 52.8(8) . . . . ?
O3 Cu1 Cu2 O1 127.42(16) . . . . ?
O9A Cu1 Cu2 O1 -54.53(16) . . . . ?
N2 Cu1 Cu2 O1 -172.20(18) . . . . ?
O4 Cu1 Cu2 O1 62.04(15) . . . . ?
Cu2A Cu1 Cu2 O1 19.86(12) . . . . ?
O3 Cu1 Cu2 O2 56.31(13) . . . . ?
O1 Cu1 Cu2 O2 -71.11(15) . . . . ?
O9A Cu1 Cu2 O2 -125.64(13) . . . . ?
N2 Cu1 Cu2 O2 116.69(15) . . . . ?
O4 Cu1 Cu2 O2 -9.07(12) . . . . ?
Cu2A Cu1 Cu2 O2 -51.25(9) . . . . ?
O3 Cu1 Cu2 O8 -122.44(14) . . . . ?
O1 Cu1 Cu2 O8 110.14(15) . . . . ?
O9A Cu1 Cu2 O8 55.61(13) . . . . ?
N2 Cu1 Cu2 O8 -62.06(15) . . . . ?
O4 Cu1 Cu2 O8 172.18(12) . . . . ?
Cu2A Cu1 Cu2 O8 129.99(9) . . . . ?
O3 Cu1 Cu2 N1 -44.30(19) . . . . ?
O1 Cu1 Cu2 N1 -171.7(2) . . . . ?
O9A Cu1 Cu2 N1 133.75(18) . . . . ?
N2 Cu1 Cu2 N1 16.1(2) . . . . ?
O4 Cu1 Cu2 N1 -109.68(18) . . . . ?
Cu2A Cu1 Cu2 N1 -151.86(16) . . . . ?
O3 Cu1 Cu2 O4A 162.08(14) . . . . ?
O1 Cu1 Cu2 O4A 34.66(15) . . . . ?
O9A Cu1 Cu2 O4A -19.87(14) . . . . ?
N2 Cu1 Cu2 O4A -137.54(15) . . . . ?
O4 Cu1 Cu2 O4A 96.70(12) . . . . ?
Cu2A Cu1 Cu2 O4A 54.52(9) . . . . ?
O1 Cu1 Cu2 O3 -127.42(16) . . . . ?
O9A Cu1 Cu2 O3 178.05(15) . . . . ?
N2 Cu1 Cu2 O3 60.38(16) . . . . ?
O4 Cu1 Cu2 O3 -65.38(13) . . . . ?
Cu2A Cu1 Cu2 O3 -107.57(11) . . . . ?
O3 Cu1 Cu2 Cu1A 154.78(11) . . . . ?
O1 Cu1 Cu2 Cu1A 27.36(12) . . . . ?
O9A Cu1 Cu2 Cu1A -27.17(10) . . . . ?
N2 Cu1 Cu2 Cu1A -144.84(13) . . . . ?
O4 Cu1 Cu2 Cu1A 89.40(8) . . . . ?
Cu2A Cu1 Cu2 Cu1A 47.216(18) . . . . ?
O1 Cu2 Cu1A O3A -72.45(14) . . . . ?
O2 Cu2 Cu1A O3A 4.28(12) . . . . ?
O8 Cu2 Cu1A O3A -174.36(12) . . . . ?
N1 Cu2 Cu1A O3A 101.35(18) . . . . ?
O4A Cu2 Cu1A O3A 88.15(12) . . . . ?
O3 Cu2 Cu1A O3A -81.30(11) . . . . ?
Cu1 Cu2 Cu1A O3A -99.26(9) . . . . ?
O2 Cu2 Cu1A O1 76.73(14) . . . . ?
O8 Cu2 Cu1A O1 -101.91(14) . . . . ?
N1 Cu2 Cu1A O1 173.8(2) . . . . ?
O4A Cu2 Cu1A O1 160.60(14) . . . . ?
O3 Cu2 Cu1A O1 -8.85(14) . . . . ?
Cu1 Cu2 Cu1A O1 -26.81(11) . . . . ?
O1 Cu2 Cu1A O9 104.72(14) . . . . ?
O2 Cu2 Cu1A O9 -178.55(12) . . . . ?
O8 Cu2 Cu1A O9 2.81(12) . . . . ?
N1 Cu2 Cu1A O9 -81.48(18) . . . . ?
O4A Cu2 Cu1A O9 -94.68(12) . . . . ?
O3 Cu2 Cu1A O9 95.87(11) . . . . ?
Cu1 Cu2 Cu1A O9 77.91(9) . . . . ?
O1 Cu2 Cu1A N2A -175.2(2) . . . . ?
O2 Cu2 Cu1A N2A -98.4(2) . . . . ?
O8 Cu2 Cu1A N2A 82.9(2) . . . . ?
N1 Cu2 Cu1A N2A -1.4(3) . . . . ?
O4A Cu2 Cu1A N2A -14.6(2) . . . . ?
O3 Cu2 Cu1A N2A 176.0(2) . . . . ?
Cu1 Cu2 Cu1A N2A 158.0(2) . . . . ?
O1 Cu2 Cu1A O4A -160.60(14) . . . . ?
O2 Cu2 Cu1A O4A -83.87(12) . . . . ?
O8 Cu2 Cu1A O4A 97.50(12) . . . . ?
N1 Cu2 Cu1A O4A 13.20(18) . . . . ?
O3 Cu2 Cu1A O4A -169.45(11) . . . . ?
Cu1 Cu2 Cu1A O4A 172.59(9) . . . . ?
O1 Cu2 Cu1A Cu2A -19.69(11) . . . . ?
O2 Cu2 Cu1A Cu2A 57.04(8) . . . . ?
O8 Cu2 Cu1A Cu2A -121.59(9) . . . . ?
N1 Cu2 Cu1A Cu2A 154.11(16) . . . . ?
O4A Cu2 Cu1A Cu2A 140.91(9) . . . . ?
O3 Cu2 Cu1A Cu2A -28.54(8) . . . . ?
Cu1 Cu2 Cu1A Cu2A -46.498(18) . . . . ?
C3A N1A Cu2A O2A -95.0(7) . . . . ?
C4A N1A Cu2A O2A 143.5(8) . . . . ?
C2A N1A Cu2A O2A 23.1(7) . . . . ?
C3A N1A Cu2A O8A 82.0(7) . . . . ?
C4A N1A Cu2A O8A -39.5(8) . . . . ?
C2A N1A Cu2A O8A -159.9(7) . . . . ?
C3A N1A Cu2A N1B 15(4) . . . . ?
C4A N1A Cu2A N1B -106(5) . . . . ?
C2A N1A Cu2A N1B 133(5) . . . . ?
C3A N1A Cu2A O3A -15.0(8) . . . . ?
C4A N1A Cu2A O3A -136.5(8) . . . . ?
C2A N1A Cu2A O3A 103.1(7) . . . . ?
C3A N1A Cu2A Cu1 162.2(5) . . . . ?
C4A N1A Cu2A Cu1 40.7(11) . . . . ?
C2A N1A Cu2A Cu1 -79.7(8) . . . . ?
C3A N1A Cu2A Cu1A 13.6(11) . . . . ?
C4A N1A Cu2A Cu1A -107.9(8) . . . . ?
C2A N1A Cu2A Cu1A 131.7(5) . . . . ?
C3A N1A Cu2A Zn1A -58.0(8) . . . . ?
C4A N1A Cu2A Zn1A -179.4(7) . . . . ?
C2A N1A Cu2A Zn1A 60.2(7) . . . . ?
C4B N1B Cu2A O2A -136.0(8) . . . . ?
C2B N1B Cu2A O2A -16.8(7) . . . . ?
C3B N1B Cu2A O2A 103.5(8) . . . . ?
C4B N1B Cu2A O8A 41.0(8) . . . . ?
C2B N1B Cu2A O8A 160.1(7) . . . . ?
C3B N1B Cu2A O8A -79.6(8) . . . . ?
C4B N1B Cu2A N1A 154(6) . . . . ?
C2B N1B Cu2A N1A -86(5) . . . . ?
C3B N1B Cu2A N1A 34(5) . . . . ?
C4B N1B Cu2A O3A -54.8(8) . . . . ?
C2B N1B Cu2A O3A 64.3(7) . . . . ?
C3B N1B Cu2A O3A -175.4(7) . . . . ?
C4B N1B Cu2A Cu1 116.1(8) . . . . ?
C2B N1B Cu2A Cu1 -124.8(6) . . . . ?
C3B N1B Cu2A Cu1 -4.5(12) . . . . ?
C4B N1B Cu2A Cu1A -26.8(10) . . . . ?
C2B N1B Cu2A Cu1A 92.3(7) . . . . ?
C3B N1B Cu2A Cu1A -147.4(6) . . . . ?
C4B N1B Cu2A Zn1A -96.4(8) . . . . ?
C2B N1B Cu2A Zn1A 22.7(7) . . . . ?
C3B N1B Cu2A Zn1A 143.0(7) . . . . ?
O3 Cu1 Cu2A O1 -72.79(15) . . . . ?
O9A Cu1 Cu2A O1 105.49(15) . . . . ?
N2 Cu1 Cu2A O1 -176.2(3) . . . . ?
O4 Cu1 Cu2A O1 -156.14(14) . . . . ?
Cu2 Cu1 Cu2A O1 -19.52(12) . . . . ?
O3 Cu1 Cu2A O2A 3.23(13) . . . . ?
O1 Cu1 Cu2A O2A 76.02(15) . . . . ?
O9A Cu1 Cu2A O2A -178.49(12) . . . . ?
N2 Cu1 Cu2A O2A -100.2(2) . . . . ?
O4 Cu1 Cu2A O2A -80.12(12) . . . . ?
Cu2 Cu1 Cu2A O2A 56.50(9) . . . . ?
O3 Cu1 Cu2A O8A -173.95(13) . . . . ?
O1 Cu1 Cu2A O8A -101.16(15) . . . . ?
O9A Cu1 Cu2A O8A 4.33(12) . . . . ?
N2 Cu1 Cu2A O8A 82.7(2) . . . . ?
O4 Cu1 Cu2A O8A 102.70(12) . . . . ?
Cu2 Cu1 Cu2A O8A -120.68(9) . . . . ?
O3 Cu1 Cu2A N1A 100.2(5) . . . . ?
O1 Cu1 Cu2A N1A 173.0(5) . . . . ?
O9A Cu1 Cu2A N1A -81.6(5) . . . . ?
N2 Cu1 Cu2A N1A -3.2(5) . . . . ?
O4 Cu1 Cu2A N1A 16.8(5) . . . . ?
Cu2 Cu1 Cu2A N1A 153.4(5) . . . . ?
O3 Cu1 Cu2A N1B 107.1(6) . . . . ?
O1 Cu1 Cu2A N1B 179.9(6) . . . . ?
O9A Cu1 Cu2A N1B -74.6(6) . . . . ?
N2 Cu1 Cu2A N1B 3.7(6) . . . . ?
O4 Cu1 Cu2A N1B 23.8(6) . . . . ?
Cu2 Cu1 Cu2A N1B 160.4(6) . . . . ?
O3 Cu1 Cu2A O3A -82.79(12) . . . . ?
O1 Cu1 Cu2A O3A -10.00(14) . . . . ?
O9A Cu1 Cu2A O3A 95.49(11) . . . . ?
N2 Cu1 Cu2A O3A 173.8(2) . . . . ?
O4 Cu1 Cu2A O3A -166.14(11) . . . . ?
Cu2 Cu1 Cu2A O3A -29.52(8) . . . . ?
O3 Cu1 Cu2A Cu1A -99.98(9) . . . . ?
O1 Cu1 Cu2A Cu1A -27.19(12) . . . . ?
O9A Cu1 Cu2A Cu1A 78.30(9) . . . . ?
N2 Cu1 Cu2A Cu1A 156.6(2) . . . . ?
O4 Cu1 Cu2A Cu1A 176.68(8) . . . . ?
Cu2 Cu1 Cu2A Cu1A -46.708(17) . . . . ?
O3 Cu1 Cu2A Zn1A -40.72(10) . . . . ?
O1 Cu1 Cu2A Zn1A 32.07(12) . . . . ?
O9A Cu1 Cu2A Zn1A 137.56(9) . . . . ?
N2 Cu1 Cu2A Zn1A -144.1(2) . . . . ?
O4 Cu1 Cu2A Zn1A -124.06(8) . . . . ?
Cu2 Cu1 Cu2A Zn1A 12.55(2) . . . . ?
O3A Cu1A Cu2A O1 128.79(15) . . . . ?
O9 Cu1A Cu2A O1 -54.50(15) . . . . ?
N2A Cu1A Cu2A O1 -173.72(17) . . . . ?
O4A Cu1A Cu2A O1 56.34(14) . . . . ?
Cu2 Cu1A Cu2A O1 19.85(11) . . . . ?
O3A Cu1A Cu2A O2A 57.40(13) . . . . ?
O1 Cu1A Cu2A O2A -71.38(14) . . . . ?
O9 Cu1A Cu2A O2A -125.88(13) . . . . ?
N2A Cu1A Cu2A O2A 114.89(14) . . . . ?
O4A Cu1A Cu2A O2A -15.04(12) . . . . ?
Cu2 Cu1A Cu2A O2A -51.53(8) . . . . ?
O3A Cu1A Cu2A O8A -120.73(13) . . . . ?
O1 Cu1A Cu2A O8A 110.48(14) . . . . ?
O9 Cu1A Cu2A O8A 55.99(13) . . . . ?
N2A Cu1A Cu2A O8A -63.24(15) . . . . ?
O4A Cu1A Cu2A O8A 166.83(12) . . . . ?
Cu2 Cu1A Cu2A O8A 130.34(9) . . . . ?
O3A Cu1A Cu2A N1A -44.3(5) . . . . ?
O1 Cu1A Cu2A N1A -173.1(5) . . . . ?
O9 Cu1A Cu2A N1A 132.4(5) . . . . ?
N2A Cu1A Cu2A N1A 13.2(5) . . . . ?
O4A Cu1A Cu2A N1A -116.7(5) . . . . ?
Cu2 Cu1A Cu2A N1A -153.2(5) . . . . ?
O3A Cu1A Cu2A N1B -44.5(5) . . . . ?
O1 Cu1A Cu2A N1B -173.3(5) . . . . ?
O9 Cu1A Cu2A N1B 132.2(5) . . . . ?
N2A Cu1A Cu2A N1B 13.0(5) . . . . ?
O4A Cu1A Cu2A N1B -117.0(5) . . . . ?
Cu2 Cu1A Cu2A N1B -153.5(4) . . . . ?
O1 Cu1A Cu2A O3A -128.79(15) . . . . ?
O9 Cu1A Cu2A O3A 176.71(14) . . . . ?
N2A Cu1A Cu2A O3A 57.49(15) . . . . ?
O4A Cu1A Cu2A O3A -72.44(13) . . . . ?
Cu2 Cu1A Cu2A O3A -108.94(10) . . . . ?
O3A Cu1A Cu2A Cu1 156.14(10) . . . . ?
O1 Cu1A Cu2A Cu1 27.35(11) . . . . ?
O9 Cu1A Cu2A Cu1 -27.15(10) . . . . ?
N2A Cu1A Cu2A Cu1 -146.37(12) . . . . ?
O4A Cu1A Cu2A Cu1 83.70(8) . . . . ?
Cu2 Cu1A Cu2A Cu1 47.205(17) . . . . ?
O3A Cu1A Cu2A Zn1A 43.90(10) . . . . ?
O1 Cu1A Cu2A Zn1A -84.89(11) . . . . ?
O9 Cu1A Cu2A Zn1A -139.39(10) . . . . ?
N2A Cu1A Cu2A Zn1A 101.39(12) . . . . ?
O4A Cu1A Cu2A Zn1A -28.54(8) . . . . ?
Cu2 Cu1A Cu2A Zn1A -65.034(18) . . . . ?
C1 C2 N1 C4 -167.3(4) . . . . ?
C1 C2 N1 C3 72.6(4) . . . . ?
C1 C2 N1 Cu2 -45.1(4) . . . . ?
O2 Cu2 N1 C4 145.4(3) . . . . ?
O8 Cu2 N1 C4 -36.3(3) . . . . ?
O4A Cu2 N1 C4 53.0(3) . . . . ?
O3 Cu2 N1 C4 -134.8(3) . . . . ?
Cu1A Cu2 N1 C4 42.8(4) . . . . ?
Cu1 Cu2 N1 C4 -106.4(3) . . . . ?
O2 Cu2 N1 C3 -90.2(3) . . . . ?
O8 Cu2 N1 C3 88.1(3) . . . . ?
O4A Cu2 N1 C3 177.4(3) . . . . ?
O3 Cu2 N1 C3 -10.4(3) . . . . ?
Cu1A Cu2 N1 C3 167.2(2) . . . . ?
Cu1 Cu2 N1 C3 18.0(4) . . . . ?
O2 Cu2 N1 C2 27.6(3) . . . . ?
O8 Cu2 N1 C2 -154.1(3) . . . . ?
O4A Cu2 N1 C2 -64.8(3) . . . . ?
O3 Cu2 N1 C2 107.5(3) . . . . ?
Cu1A Cu2 N1 C2 -75.0(3) . . . . ?
Cu1 Cu2 N1 C2 135.8(2) . . . . ?
C5 C6 N2 C8B -157.2(12) . . . . ?
C5 C6 N2 C8 83.8(8) . . . . ?
C5 C6 N2 C7 -157.1(6) . . . . ?
C5 C6 N2 C7B 90.4(16) . . . . ?
C5 C6 N2 C6B 49.2(10) . . . . ?
C5 C6 N2 Cu1 -41.9(6) . . . . ?
C5B C6B N2 C8B -77.5(16) . . . . ?
C5B C6B N2 C8 164.2(12) . . . . ?
C5B C6B N2 C7 -86.7(13) . . . . ?
C5B C6B N2 C7B 162.9(15) . . . . ?
C5B C6B N2 C6 -47.5(9) . . . . ?
C5B C6B N2 Cu1 49.2(11) . . . . ?
O3 Cu1 N2 C8B 105.4(10) . . . . ?
O1 Cu1 N2 C8B 40.7(12) . . . . ?
O9A Cu1 N2 C8B -72.5(10) . . . . ?
O4 Cu1 N2 C8B -165.3(10) . . . . ?
Cu2A Cu1 N2 C8B -148.5(10) . . . . ?
Cu2 Cu1 N2 C8B 59.2(10) . . . . ?
O3 Cu1 N2 C8 -108.7(5) . . . . ?
O1 Cu1 N2 C8 -173.5(6) . . . . ?
O9A Cu1 N2 C8 73.4(5) . . . . ?
O4 Cu1 N2 C8 -19.4(5) . . . . ?
Cu2A Cu1 N2 C8 -2.6(6) . . . . ?
Cu2 Cu1 N2 C8 -154.9(5) . . . . ?
O3 Cu1 N2 C7 127.9(4) . . . . ?
O1 Cu1 N2 C7 63.1(6) . . . . ?
O9A Cu1 N2 C7 -50.1(4) . . . . ?
O4 Cu1 N2 C7 -142.9(4) . . . . ?
Cu2A Cu1 N2 C7 -126.0(4) . . . . ?
Cu2 Cu1 N2 C7 81.7(4) . . . . ?
O3 Cu1 N2 C7B -127.6(10) . . . . ?
O1 Cu1 N2 C7B 167.6(11) . . . . ?
O9A Cu1 N2 C7B 54.4(10) . . . . ?
O4 Cu1 N2 C7B -38.4(10) . . . . ?
Cu2A Cu1 N2 C7B -21.5(11) . . . . ?
Cu2 Cu1 N2 C7B -173.8(10) . . . . ?
O3 Cu1 N2 C6 15.5(3) . . . . ?
O1 Cu1 N2 C6 -49.3(6) . . . . ?
O9A Cu1 N2 C6 -162.5(3) . . . . ?
O4 Cu1 N2 C6 104.7(3) . . . . ?
Cu2A Cu1 N2 C6 121.6(3) . . . . ?
Cu2 Cu1 N2 C6 -30.7(4) . . . . ?
O3 Cu1 N2 C6B -22.2(6) . . . . ?
O1 Cu1 N2 C6B -87.0(8) . . . . ?
O9A Cu1 N2 C6B 159.9(6) . . . . ?
O4 Cu1 N2 C6B 67.1(6) . . . . ?
Cu2A Cu1 N2 C6B 83.9(6) . . . . ?
Cu2 Cu1 N2 C6B -68.4(6) . . . . ?
C5A C6C N2A C8C -80.8(16) . . . . ?
C5A C6C N2A C8A 157.0(13) . . . . ?
C5A C6C N2A C7A -109.1(11) . . . . ?
C5A C6C N2A C7C 158.3(11) . . . . ?
C5A C6C N2A C6A -52.0(8) . . . . ?
C5A C6C N2A Cu1A 44.5(11) . . . . ?
C5A C6A N2A C8C -153.6(10) . . . . ?
C5A C6A N2A C8A 81.5(5) . . . . ?
C5A C6A N2A C6C 51.7(8) . . . . ?
C5A C6A N2A C7A -160.4(5) . . . . ?
C5A C6A N2A C7C 104.3(14) . . . . ?
C5A C6A N2A Cu1A -42.6(5) . . . . ?
O3A Cu1A N2A C8C 101.9(11) . . . . ?
O1 Cu1A N2A C8C 40.8(12) . . . . ?
O9 Cu1A N2A C8C -74.6(11) . . . . ?
O4A Cu1A N2A C8C -163.9(11) . . . . ?
Cu2 Cu1A N2A C8C -152.1(10) . . . . ?
Cu2A Cu1A N2A C8C 57.6(11) . . . . ?
O3A Cu1A N2A C8A -101.6(4) . . . . ?
O1 Cu1A N2A C8A -162.7(5) . . . . ?
O9 Cu1A N2A C8A 81.8(4) . . . . ?
O4A Cu1A N2A C8A -7.5(4) . . . . ?
Cu2 Cu1A N2A C8A 4.4(5) . . . . ?
Cu2A Cu1A N2A C8A -146.0(4) . . . . ?
O3A Cu1A N2A C6C -27.9(7) . . . . ?
O1 Cu1A N2A C6C -89.0(8) . . . . ?
O9 Cu1A N2A C6C 155.5(7) . . . . ?
O4A Cu1A N2A C6C 66.2(7) . . . . ?
Cu2 Cu1A N2A C6C 78.0(7) . . . . ?
Cu2A Cu1A N2A C6C -72.3(7) . . . . ?
O3A Cu1A N2A C7A 135.2(4) . . . . ?
O1 Cu1A N2A C7A 74.1(7) . . . . ?
O9 Cu1A N2A C7A -41.3(4) . . . . ?
O4A Cu1A N2A C7A -130.6(4) . . . . ?
Cu2 Cu1A N2A C7A -118.8(4) . . . . ?
Cu2A Cu1A N2A C7A 90.9(4) . . . . ?
O3A Cu1A N2A C7C -138.3(9) . . . . ?
O1 Cu1A N2A C7C 160.6(9) . . . . ?
O9 Cu1A N2A C7C 45.1(9) . . . . ?
O4A Cu1A N2A C7C -44.1(9) . . . . ?
Cu2 Cu1A N2A C7C -32.3(9) . . . . ?
Cu2A Cu1A N2A C7C 177.3(9) . . . . ?
O3A Cu1A N2A C6A 20.9(3) . . . . ?
O1 Cu1A N2A C6A -40.2(6) . . . . ?
O9 Cu1A N2A C6A -155.7(3) . . . . ?
O4A Cu1A N2A C6A 115.1(3) . . . . ?
Cu2 Cu1A N2A C6A 126.9(3) . . . . ?
Cu2A Cu1A N2A C6A -23.5(3) . . . . ?
O3 Cu1 O1 Cu1A -146.4(2) . . . . ?
O9A Cu1 O1 Cu1A 31.5(2) . . . . ?
N2 Cu1 O1 Cu1A -81.4(5) . . . . ?
O4 Cu1 O1 Cu1A 124.5(2) . . . . ?
Cu2A Cu1 O1 Cu1A 104.6(2) . . . . ?
Cu2 Cu1 O1 Cu1A -105.1(2) . . . . ?
O3 Cu1 O1 Cu2 -41.36(13) . . . . ?
O9A Cu1 O1 Cu2 136.56(12) . . . . ?
N2 Cu1 O1 Cu2 23.7(5) . . . . ?
O4 Cu1 O1 Cu2 -130.45(11) . . . . ?
Cu2A Cu1 O1 Cu2 -150.37(17) . . . . ?
O3 Cu1 O1 Cu2A 109.01(13) . . . . ?
O9A Cu1 O1 Cu2A -73.07(13) . . . . ?
N2 Cu1 O1 Cu2A 174.0(4) . . . . ?
O4 Cu1 O1 Cu2A 19.92(12) . . . . ?
Cu2 Cu1 O1 Cu2A 150.37(17) . . . . ?
O3A Cu1A O1 Cu1 -144.5(2) . . . . ?
O9 Cu1A O1 Cu1 32.1(2) . . . . ?
N2A Cu1A O1 Cu1 -83.3(6) . . . . ?
O4A Cu1A O1 Cu1 121.2(2) . . . . ?
Cu2 Cu1A O1 Cu1 105.6(2) . . . . ?
Cu2A Cu1A O1 Cu1 -104.2(2) . . . . ?
O3A Cu1A O1 Cu2 109.87(12) . . . . ?
O9 Cu1A O1 Cu2 -73.58(12) . . . . ?
N2A Cu1A O1 Cu2 171.1(5) . . . . ?
O4A Cu1A O1 Cu2 15.53(11) . . . . ?
Cu2A Cu1A O1 Cu2 150.19(16) . . . . ?
O3A Cu1A O1 Cu2A -40.33(12) . . . . ?
O9 Cu1A O1 Cu2A 136.23(12) . . . . ?
N2A Cu1A O1 Cu2A 20.9(5) . . . . ?
O4A Cu1A O1 Cu2A -134.67(11) . . . . ?
Cu2 Cu1A O1 Cu2A -150.19(16) . . . . ?
O2 Cu2 O1 Cu1 114.28(12) . . . . ?
O8 Cu2 O1 Cu1 -64.07(12) . . . . ?
O4A Cu2 O1 Cu1 -153.27(11) . . . . ?
O3 Cu2 O1 Cu1 33.29(10) . . . . ?
Cu1A Cu2 O1 Cu1 -138.27(17) . . . . ?
O2 Cu2 O1 Cu1A -107.45(12) . . . . ?
O8 Cu2 O1 Cu1A 74.20(12) . . . . ?
O4A Cu2 O1 Cu1A -15.00(11) . . . . ?
O3 Cu2 O1 Cu1A 171.55(13) . . . . ?
Cu1 Cu2 O1 Cu1A 138.27(17) . . . . ?
O2 Cu2 O1 Cu2A 3.1(3) . . . . ?
O8 Cu2 O1 Cu2A -175.2(3) . . . . ?
O4A Cu2 O1 Cu2A 95.6(3) . . . . ?
O3 Cu2 O1 Cu2A -77.8(3) . . . . ?
Cu1A Cu2 O1 Cu2A 110.6(3) . . . . ?
Cu1 Cu2 O1 Cu2A -111.1(3) . . . . ?
O2A Cu2A O1 Cu1 -108.07(12) . . . . ?
O8A Cu2A O1 Cu1 74.89(12) . . . . ?
O3A Cu2A O1 Cu1 170.57(13) . . . . ?
Cu1A Cu2A O1 Cu1 138.07(16) . . . . ?
Zn1A Cu2A O1 Cu1 -146.19(12) . . . . ?
O2A Cu2A O1 Cu1A 113.86(12) . . . . ?
O8A Cu2A O1 Cu1A -63.17(12) . . . . ?
O3A Cu2A O1 Cu1A 32.50(10) . . . . ?
Cu1 Cu2A O1 Cu1A -138.07(16) . . . . ?
Zn1A Cu2A O1 Cu1A 75.75(8) . . . . ?
O2A Cu2A O1 Cu2 3.5(3) . . . . ?
O8A Cu2A O1 Cu2 -173.5(3) . . . . ?
O3A Cu2A O1 Cu2 -77.9(3) . . . . ?
Cu1 Cu2A O1 Cu2 111.6(3) . . . . ?
Cu1A Cu2A O1 Cu2 -110.4(3) . . . . ?
Zn1A Cu2A O1 Cu2 -34.6(2) . . . . ?
C2 C1 O2 Cu2 -19.9(4) . . . . ?
C2 C1 O2 Zn1A 102.8(4) . . . . ?
C2 C1 O2 Zn1 -133.7(3) . . . . ?
O1 Cu2 O2 C1 178.0(3) . . . . ?
N1 Cu2 O2 C1 -4.7(3) . . . . ?
O4A Cu2 O2 C1 86.2(3) . . . . ?
O3 Cu2 O2 C1 -109.7(3) . . . . ?
Cu1A Cu2 O2 C1 137.1(3) . . . . ?
Cu1 Cu2 O2 C1 -143.4(2) . . . . ?
O1 Cu2 O2 Zn1A 47.68(13) . . . . ?
N1 Cu2 O2 Zn1A -134.97(15) . . . . ?
O4A Cu2 O2 Zn1A -44.06(12) . . . . ?
O3 Cu2 O2 Zn1A 120.05(12) . . . . ?
Cu1A Cu2 O2 Zn1A 6.77(12) . . . . ?
Cu1 Cu2 O2 Zn1A 86.35(10) . . . . ?
O1 Cu2 O2 Zn1 -57.00(12) . . . . ?
N1 Cu2 O2 Zn1 120.34(14) . . . . ?
O4A Cu2 O2 Zn1 -148.74(11) . . . . ?
O3 Cu2 O2 Zn1 15.37(10) . . . . ?
Cu1A Cu2 O2 Zn1 -97.91(9) . . . . ?
Cu1 Cu2 O2 Zn1 -18.33(11) . . . . ?
C6 C5 O3 C5B 50(2) . . . . ?
C6 C5 O3 Cu1 -41.1(7) . . . . ?
C6 C5 O3 Zn1 -165.2(5) . . . . ?
C6 C5 O3 Cu2 65.5(10) . . . . ?
C6B C5B O3 C5 -57(2) . . . . ?
C6B C5B O3 Cu1 40.1(14) . . . . ?
C6B C5B O3 Zn1 -101.8(13) . . . . ?
C6B C5B O3 Cu2 133.7(9) . . . . ?
O1 Cu1 O3 C5 179.4(4) . . . . ?
N2 Cu1 O3 C5 14.4(4) . . . . ?
O4 Cu1 O3 C5 -83.8(4) . . . . ?
Cu2A Cu1 O3 C5 -140.0(4) . . . . ?
Cu2 Cu1 O3 C5 147.3(4) . . . . ?
O1 Cu1 O3 C5B 155.7(7) . . . . ?
N2 Cu1 O3 C5B -9.3(7) . . . . ?
O4 Cu1 O3 C5B -107.5(7) . . . . ?
Cu2A Cu1 O3 C5B -163.7(7) . . . . ?
Cu2 Cu1 O3 C5B 123.6(7) . . . . ?
O1 Cu1 O3 Zn1 -53.14(14) . . . . ?
N2 Cu1 O3 Zn1 141.84(16) . . . . ?
O4 Cu1 O3 Zn1 43.65(14) . . . . ?
Cu2A Cu1 O3 Zn1 -12.55(14) . . . . ?
Cu2 Cu1 O3 Zn1 -85.29(12) . . . . ?
O1 Cu1 O3 Cu2 32.15(10) . . . . ?
N2 Cu1 O3 Cu2 -132.87(12) . . . . ?
O4 Cu1 O3 Cu2 128.94(9) . . . . ?
Cu2A Cu1 O3 Cu2 72.74(7) . . . . ?
O1 Cu2 O3 C5 -147.8(7) . . . . ?
O2 Cu2 O3 C5 119.8(6) . . . . ?
O8 Cu2 O3 C5 -59.9(6) . . . . ?
N1 Cu2 O3 C5 36.8(7) . . . . ?
O4A Cu2 O3 C5 -170.8(6) . . . . ?
Cu1A Cu2 O3 C5 -141.5(6) . . . . ?
Cu1 Cu2 O3 C5 -114.4(7) . . . . ?
O1 Cu2 O3 C5B -140.7(10) . . . . ?
O2 Cu2 O3 C5B 126.9(10) . . . . ?
O8 Cu2 O3 C5B -52.8(10) . . . . ?
N1 Cu2 O3 C5B 43.9(10) . . . . ?
O4A Cu2 O3 C5B -163.7(10) . . . . ?
Cu1A Cu2 O3 C5B -134.5(10) . . . . ?
Cu1 Cu2 O3 C5B -107.3(10) . . . . ?
O1 Cu2 O3 Cu1 -33.35(10) . . . . ?
O2 Cu2 O3 Cu1 -125.82(12) . . . . ?
O8 Cu2 O3 Cu1 54.54(12) . . . . ?
N1 Cu2 O3 Cu1 151.18(12) . . . . ?
O4A Cu2 O3 Cu1 -56.4(3) . . . . ?
Cu1A Cu2 O3 Cu1 -27.13(11) . . . . ?
O1 Cu2 O3 Zn1 76.70(11) . . . . ?
O2 Cu2 O3 Zn1 -15.76(11) . . . . ?
O8 Cu2 O3 Zn1 164.60(11) . . . . ?
N1 Cu2 O3 Zn1 -98.77(13) . . . . ?
O4A Cu2 O3 Zn1 53.7(4) . . . . ?
Cu1A Cu2 O3 Zn1 82.93(9) . . . . ?
Cu1 Cu2 O3 Zn1 110.06(13) . . . . ?
O5 C9 O4 Cu1 -47.3(6) . . . . ?
C10 C9 O4 Cu1 134.9(3) . . . . ?
O3 Cu1 O4 C9 17.6(3) . . . . ?
O1 Cu1 O4 C9 103.0(3) . . . . ?
O9A Cu1 O4 C9 -162.3(3) . . . . ?
N2 Cu1 O4 C9 -69.8(3) . . . . ?
Cu2A Cu1 O4 C9 119.1(3) . . . . ?
Cu2 Cu1 O4 C9 66.6(3) . . . . ?
O4 C9 O5 Zn1 2.4(6) . . . . ?
C10 C9 O5 Zn1 -179.8(3) . . . . ?
O7 C11 O6 Zn1 0.1(5) . . . . ?
C12 C11 O6 Zn1 178.6(3) . . . . ?
O9 C13 O8 Cu2 2.6(6) . . . . ?
C14 C13 O8 Cu2 -177.3(3) . . . . ?
O1 Cu2 O8 C13 -44.8(3) . . . . ?
N1 Cu2 O8 C13 138.0(3) . . . . ?
O4A Cu2 O8 C13 46.9(3) . . . . ?
O3 Cu2 O8 C13 -117.2(3) . . . . ?
Cu1A Cu2 O8 C13 -3.6(3) . . . . ?
Cu1 Cu2 O8 C13 -83.1(3) . . . . ?
O8 C13 O9 Cu1A 1.8(6) . . . . ?
C14 C13 O9 Cu1A -178.3(3) . . . . ?
O1 Cu1A O9 C13 37.5(3) . . . . ?
N2A Cu1A O9 C13 -155.8(3) . . . . ?
O4A Cu1A O9 C13 -56.6(3) . . . . ?
Cu2 Cu1A O9 C13 -3.3(3) . . . . ?
Cu2A Cu1A O9 C13 70.6(3) . . . . ?
C2A C1A O2A Cu2A -23.8(5) . . . . ?
C2B C1A O2A Cu2A 29.4(5) . . . . ?
C2A C1A O2A Zn1 101.0(5) . . . . ?
C2B C1A O2A Zn1 154.3(4) . . . . ?
C2A C1A O2A Zn1A -135.5(4) . . . . ?
C2B C1A O2A Zn1A -82.2(5) . . . . ?
O1 Cu2A O2A C1A 179.7(3) . . . . ?
N1A Cu2A O2A C1A -0.4(4) . . . . ?
N1B Cu2A O2A C1A -7.2(4) . . . . ?
O3A Cu2A O2A C1A -106.8(3) . . . . ?
Cu1 Cu2A O2A C1A 139.1(2) . . . . ?
Cu1A Cu2A O2A C1A -141.1(2) . . . . ?
O1 Cu2A O2A Zn1 48.00(13) . . . . ?
N1A Cu2A O2A Zn1 -132.1(4) . . . . ?
N1B Cu2A O2A Zn1 -138.9(4) . . . . ?
O3A Cu2A O2A Zn1 121.49(13) . . . . ?
Cu1 Cu2A O2A Zn1 7.40(12) . . . . ?
Cu1A Cu2A O2A Zn1 87.21(11) . . . . ?
Zn1A Cu2A O2A Zn1 105.24(15) . . . . ?
O1 Cu2A O2A Zn1A -57.23(12) . . . . ?
N1A Cu2A O2A Zn1A 122.7(4) . . . . ?
N1B Cu2A O2A Zn1A 115.8(4) . . . . ?
O3A Cu2A O2A Zn1A 16.25(10) . . . . ?
Cu1 Cu2A O2A Zn1A -97.84(9) . . . . ?
Cu1A Cu2A O2A Zn1A -18.03(11) . . . . ?
C6A C5A O3A Cu1A -32.2(5) . . . . ?
C6C C5A O3A Cu1A 19.5(8) . . . . ?
C6A C5A O3A Zn1A -158.8(3) . . . . ?
C6C C5A O3A Zn1A -107.0(7) . . . . ?
C6A C5A O3A Cu2A 71.2(6) . . . . ?
C6C C5A O3A Cu2A 122.9(7) . . . . ?
N2A Cu1A O3A C5A 5.5(3) . . . . ?
O4A Cu1A O3A C5A -93.5(3) . . . . ?
Cu2 Cu1A O3A C5A -147.2(2) . . . . ?
Cu2A Cu1A O3A C5A 141.1(3) . . . . ?
O1 Cu1A O3A Zn1A -53.59(13) . . . . ?
N2A Cu1A O3A Zn1A 139.31(15) . . . . ?
O4A Cu1A O3A Zn1A 40.28(13) . . . . ?
Cu2 Cu1A O3A Zn1A -13.42(12) . . . . ?
Cu2A Cu1A O3A Zn1A -85.13(12) . . . . ?
O1 Cu1A O3A Cu2A 31.54(9) . . . . ?
N2A Cu1A O3A Cu2A -135.57(12) . . . . ?
O4A Cu1A O3A Cu2A 125.40(9) . . . . ?
Cu2 Cu1A O3A Cu2A 71.70(7) . . . . ?
O1 Cu2A O3A C5A -146.0(4) . . . . ?
O2A Cu2A O3A C5A 122.1(4) . . . . ?
O8A Cu2A O3A C5A -57.8(4) . . . . ?
N1A Cu2A O3A C5A 39.0(5) . . . . ?
N1B Cu2A O3A C5A 35.3(5) . . . . ?
Cu1 Cu2A O3A C5A -139.0(4) . . . . ?
Cu1A Cu2A O3A C5A -113.1(4) . . . . ?
Zn1A Cu2A O3A C5A 139.0(4) . . . . ?
O1 Cu2A O3A Cu1A -32.82(10) . . . . ?
O2A Cu2A O3A Cu1A -124.73(12) . . . . ?
O8A Cu2A O3A Cu1A 55.34(12) . . . . ?
N1A Cu2A O3A Cu1A 152.2(3) . . . . ?
N1B Cu2A O3A Cu1A 148.4(3) . . . . ?
Cu1 Cu2A O3A Cu1A -25.84(11) . . . . ?
Zn1A Cu2A O3A Cu1A -107.89(12) . . . . ?
O1 Cu2A O3A Zn1A 75.07(11) . . . . ?
O2A Cu2A O3A Zn1A -16.84(11) . . . . ?
O8A Cu2A O3A Zn1A 163.22(11) . . . . ?
N1A Cu2A O3A Zn1A -100.0(3) . . . . ?
N1B Cu2A O3A Zn1A -103.7(3) . . . . ?
Cu1 Cu2A O3A Zn1A 82.05(9) . . . . ?
Cu1A Cu2A O3A Zn1A 107.89(12) . . . . ?
O5A C9A O4A Cu1A -48.5(5) . . . . ?
C10A C9A O4A Cu1A 132.3(3) . . . . ?
O5A C9A O4A Cu2 45.0(5) . . . . ?
C10A C9A O4A Cu2 -134.1(3) . . . . ?
O3A Cu1A O4A C9A 22.7(3) . . . . ?
O1 Cu1A O4A C9A 109.1(3) . . . . ?
O9 Cu1A O4A C9A -157.3(3) . . . . ?
N2A Cu1A O4A C9A -64.8(3) . . . . ?
Cu2 Cu1A O4A C9A 122.1(3) . . . . ?
Cu2A Cu1A O4A C9A 75.1(3) . . . . ?
O3A Cu1A O4A Cu2 -99.35(10) . . . . ?
O1 Cu1A O4A Cu2 -12.99(10) . . . . ?
O9 Cu1A O4A Cu2 80.61(10) . . . . ?
N2A Cu1A O4A Cu2 173.13(11) . . . . ?
Cu2A Cu1A O4A Cu2 -46.96(9) . . . . ?
O1 Cu2 O4A C9A -105.3(3) . . . . ?
O2 Cu2 O4A C9A -15.5(3) . . . . ?
O8 Cu2 O4A C9A 164.6(3) . . . . ?
N1 Cu2 O4A C9A 69.9(3) . . . . ?
O3 Cu2 O4A C9A -83.4(5) . . . . ?
Cu1A Cu2 O4A C9A -118.2(3) . . . . ?
Cu1 Cu2 O4A C9A -127.4(3) . . . . ?
O1 Cu2 O4A Cu1A 12.92(10) . . . . ?
O2 Cu2 O4A Cu1A 102.73(10) . . . . ?
O8 Cu2 O4A Cu1A -77.17(10) . . . . ?
N1 Cu2 O4A Cu1A -171.83(11) . . . . ?
O3 Cu2 O4A Cu1A 34.8(3) . . . . ?
Cu1 Cu2 O4A Cu1A -9.15(11) . . . . ?
O4A C9A O5A Zn1A -0.5(6) . . . . ?
C10A C9A O5A Zn1A 178.7(3) . . . . ?
O7A C11A O6A Zn1A -15.4(6) . . . . ?
C12A C11A O6A Zn1A 163.9(3) . . . . ?
O9A C13A O8A Cu2A -5.2(7) . . . . ?
C14A C13A O8A Cu2A 174.2(3) . . . . ?
O1 Cu2A O8A C13A -42.6(4) . . . . ?
N1A Cu2A O8A C13A 137.7(5) . . . . ?
N1B Cu2A O8A C13A 144.5(5) . . . . ?
O3A Cu2A O8A C13A -116.1(4) . . . . ?
Cu1 Cu2A O8A C13A -1.4(3) . . . . ?
Cu1A Cu2A O8A C13A -81.2(3) . . . . ?
Zn1A Cu2A O8A C13A -100.7(3) . . . . ?
O8A C13A O9A Cu1 11.7(6) . . . . ?
C14A C13A O9A Cu1 -167.7(3) . . . . ?
O1 Cu1 O9A C13A 32.0(3) . . . . ?
N2 Cu1 O9A C13A -163.2(3) . . . . ?
O4 Cu1 O9A C13A -64.9(3) . . . . ?
Cu2A Cu1 O9A C13A -9.0(3) . . . . ?
Cu2 Cu1 O9A C13A 65.1(3) . . . . ?
C9 O5 Zn1 O3 55.8(3) . . . . ?
C9 O5 Zn1 O2A -63.7(3) . . . . ?
C9 O5 Zn1 O6 -164.8(3) . . . . ?
C5 O3 Zn1 O5 49.1(5) . . . . ?
C5B O3 Zn1 O5 66.5(9) . . . . ?
Cu1 O3 Zn1 O5 -75.02(15) . . . . ?
Cu2 O3 Zn1 O5 -156.57(10) . . . . ?
C5 O3 Zn1 O2A 145.4(5) . . . . ?
C5B O3 Zn1 O2A 162.8(9) . . . . ?
Cu1 O3 Zn1 O2A 21.23(19) . . . . ?
Cu2 O3 Zn1 O2A -60.33(13) . . . . ?
C5 O3 Zn1 O6 -48.2(5) . . . . ?
C5B O3 Zn1 O6 -30.7(9) . . . . ?
Cu1 O3 Zn1 O6 -172.29(13) . . . . ?
Cu2 O3 Zn1 O6 106.15(16) . . . . ?
C5 O3 Zn1 O2 -140.0(5) . . . . ?
C5B O3 Zn1 O2 -122.5(9) . . . . ?
Cu1 O3 Zn1 O2 95.91(14) . . . . ?
Cu2 O3 Zn1 O2 14.35(10) . . . . ?
C1A O2A Zn1 O5 -48.5(3) . . . . ?
Cu2A O2A Zn1 O5 78.11(14) . . . . ?
Zn1A O2A Zn1 O5 -179.06(12) . . . . ?
C1A O2A Zn1 O3 -144.7(3) . . . . ?
Cu2A O2A Zn1 O3 -18.05(18) . . . . ?
Zn1A O2A Zn1 O3 84.79(14) . . . . ?
C1A O2A Zn1 O6 44.3(3) . . . . ?
Cu2A O2A Zn1 O6 170.94(12) . . . . ?
Zn1A O2A Zn1 O6 -86.22(12) . . . . ?
C1A O2A Zn1 O2 135.6(3) . . . . ?
Cu2A O2A Zn1 O2 -97.77(13) . . . . ?
Zn1A O2A Zn1 O2 5.06(11) . . . . ?
C11 O6 Zn1 O5 -91.4(3) . . . . ?
C11 O6 Zn1 O3 6.4(3) . . . . ?
C11 O6 Zn1 O2A 174.4(3) . . . . ?
C11 O6 Zn1 O2 95.8(3) . . . . ?
C1 O2 Zn1 O3 102.3(3) . . . . ?
Cu2 O2 Zn1 O3 -18.03(12) . . . . ?
Zn1A O2 Zn1 O3 -125.74(12) . . . . ?
C1 O2 Zn1 O2A -137.1(3) . . . . ?
Cu2 O2 Zn1 O2A 102.57(12) . . . . ?
Zn1A O2 Zn1 O2A -5.14(11) . . . . ?
C1 O2 Zn1 O6 -36.6(3) . . . . ?
Cu2 O2 Zn1 O6 -156.95(12) . . . . ?
Zn1A O2 Zn1 O6 95.34(12) . . . . ?
C11A O6A Zn1A O3A 6.8(3) . . . . ?
C11A O6A Zn1A O5A -86.6(3) . . . . ?
C11A O6A Zn1A O2 179.5(3) . . . . ?
C11A O6A Zn1A O2A 99.8(3) . . . . ?
C11A O6A Zn1A Cu2A 76.0(3) . . . . ?
C5A O3A Zn1A O6A -37.7(4) . . . . ?
Cu1A O3A Zn1A O6A -165.52(12) . . . . ?
Cu2A O3A Zn1A O6A 112.92(14) . . . . ?
C5A O3A Zn1A O5A 55.5(3) . . . . ?
Cu1A O3A Zn1A O5A -72.31(14) . . . . ?
Cu2A O3A Zn1A O5A -153.86(10) . . . . ?
C5A O3A Zn1A O2 150.5(3) . . . . ?
Cu1A O3A Zn1A O2 22.70(18) . . . . ?
Cu2A O3A Zn1A O2 -58.85(14) . . . . ?
C5A O3A Zn1A O2A -135.4(3) . . . . ?
Cu1A O3A Zn1A O2A 96.81(13) . . . . ?
Cu2A O3A Zn1A O2A 15.25(9) . . . . ?
C5A O3A Zn1A Cu2A -150.6(3) . . . . ?
Cu1A O3A Zn1A Cu2A 81.55(12) . . . . ?
C9A O5A Zn1A O6A -166.9(3) . . . . ?
C9A O5A Zn1A O3A 62.1(3) . . . . ?
C9A O5A Zn1A O2 -60.0(3) . . . . ?
C9A O5A Zn1A O2A -22.6(8) . . . . ?
C9A O5A Zn1A Cu2A 32.5(4) . . . . ?
C1 O2 Zn1A O6A 41.9(3) . . . . ?
Cu2 O2 Zn1A O6A 167.67(12) . . . . ?
Zn1 O2 Zn1A O6A -89.32(13) . . . . ?
C1 O2 Zn1A O3A -144.5(3) . . . . ?
Cu2 O2 Zn1A O3A -18.82(18) . . . . ?
Zn1 O2 Zn1A O3A 84.19(15) . . . . ?
C1 O2 Zn1A O5A -50.5(3) . . . . ?
Cu2 O2 Zn1A O5A 75.25(13) . . . . ?
Zn1 O2 Zn1A O5A 178.27(12) . . . . ?
C1 O2 Zn1A O2A 136.3(3) . . . . ?
Cu2 O2 Zn1A O2A -97.98(13) . . . . ?
Zn1 O2 Zn1A O2A 5.03(11) . . . . ?
C1 O2 Zn1A Cu2A 173.5(3) . . . . ?
Cu2 O2 Zn1A Cu2A -60.76(10) . . . . ?
Zn1 O2 Zn1A Cu2A 42.25(9) . . . . ?
C1A O2A Zn1A O6A -31.6(3) . . . . ?
Cu2A O2A Zn1A O6A -150.10(12) . . . . ?
Zn1 O2A Zn1A O6A 100.47(12) . . . . ?
C1A O2A Zn1A O3A 99.2(3) . . . . ?
Cu2A O2A Zn1A O3A -19.22(12) . . . . ?
Zn1 O2A Zn1A O3A -128.65(12) . . . . ?
C1A O2A Zn1A O5A -175.7(5) . . . . ?
Cu2A O2A Zn1A O5A 65.9(6) . . . . ?
Zn1 O2A Zn1A O5A -43.5(6) . . . . ?
C1A O2A Zn1A O2 -137.3(3) . . . . ?
Cu2A O2A Zn1A O2 104.28(12) . . . . ?
Zn1 O2A Zn1A O2 -5.15(11) . . . . ?
C1A O2A Zn1A Cu2A 118.5(3) . . . . ?
Zn1 O2A Zn1A Cu2A -109.43(15) . . . . ?
O1 Cu2A Zn1A O6A 154.84(14) . . . . ?
O2A Cu2A Zn1A O6A 39.97(16) . . . . ?
O8A Cu2A Zn1A O6A -138.75(16) . . . . ?
N1A Cu2A Zn1A O6A -22.1(4) . . . . ?
N1B Cu2A Zn1A O6A -29.3(4) . . . . ?
O3A Cu2A Zn1A O6A -115.13(15) . . . . ?
Cu1 Cu2A Zn1A O6A 132.24(11) . . . . ?
Cu1A Cu2A Zn1A O6A -159.37(11) . . . . ?
O1 Cu2A Zn1A O3A -90.03(13) . . . . ?
O2A Cu2A Zn1A O3A 155.09(15) . . . . ?
O8A Cu2A Zn1A O3A -23.63(15) . . . . ?
N1A Cu2A Zn1A O3A 93.1(4) . . . . ?
N1B Cu2A Zn1A O3A 85.8(4) . . . . ?
Cu1 Cu2A Zn1A O3A -112.63(10) . . . . ?
Cu1A Cu2A Zn1A O3A -44.25(10) . . . . ?
O1 Cu2A Zn1A O5A -50.72(15) . . . . ?
O2A Cu2A Zn1A O5A -165.60(17) . . . . ?
O8A Cu2A Zn1A O5A 15.69(17) . . . . ?
N1A Cu2A Zn1A O5A 132.4(4) . . . . ?
N1B Cu2A Zn1A O5A 125.1(4) . . . . ?
O3A Cu2A Zn1A O5A 39.31(15) . . . . ?
Cu1 Cu2A Zn1A O5A -73.32(12) . . . . ?
Cu1A Cu2A Zn1A O5A -4.94(12) . . . . ?
O1 Cu2A Zn1A O2 43.43(12) . . . . ?
O2A Cu2A Zn1A O2 -71.45(14) . . . . ?
O8A Cu2A Zn1A O2 109.83(14) . . . . ?
N1A Cu2A Zn1A O2 -133.5(4) . . . . ?
N1B Cu2A Zn1A O2 -140.8(4) . . . . ?
O3A Cu2A Zn1A O2 133.46(13) . . . . ?
Cu1 Cu2A Zn1A O2 20.83(8) . . . . ?
Cu1A Cu2A Zn1A O2 89.21(8) . . . . ?
O1 Cu2A Zn1A O2A 114.88(15) . . . . ?
O8A Cu2A Zn1A O2A -178.72(17) . . . . ?
N1A Cu2A Zn1A O2A -62.0(4) . . . . ?
N1B Cu2A Zn1A O2A -69.3(4) . . . . ?
O3A Cu2A Zn1A O2A -155.09(15) . . . . ?
Cu1 Cu2A Zn1A O2A 92.28(12) . . . . ?
Cu1A Cu2A Zn1A O2A 160.66(12) . . . . ?
